data_1568305
loop_
_publ_author_name
'Bloch, Witold M.'
'Horiuchi, Shinnosuke'
'Holstein, Julian J.'
'Drechsler, Christoph'
'Wuttke, Axel'
'Hiller, Wolf'
'Mata, Ricardo A.'
'Clever, Guido H.'

_publ_section_title
;
 Maximized axial helicity in a Pd<sub>2</sub>L<sub>4</sub> cage: inverse
 guest size-dependent compression and mesocate isomerism.
;
_journal_issue 6
_journal_name_full 'Chemical science'
_journal_page_first 1524
_journal_page_last 1531
_journal_paper_doi 10.1039/d2sc06629g
_journal_volume 14
_journal_year 2023
_chemical_formula_sum 'C169 H145 F24 N12 O1.5 Pd2 Sb4'
_chemical_formula_weight 3523.76
_chemical_properties_physical Air-sensitive
_space_group_crystal_system monoclinic
_space_group_IT_number 14
_space_group_name_Hall '-P 2yn'
_space_group_name_H-M_alt 'P 1 21/n 1'
_atom_sites_solution_hydrogens geom
_audit_creation_method SHELXL-2014/7
_audit_update_record
;
2018-06-22 deposited with the CCDC.	2023-01-13 downloaded from the CCDC.
;
_cell_angle_alpha 90
_cell_angle_beta 97.42(3)
_cell_angle_gamma 90
_cell_formula_units_Z 4
_cell_length_a 22.378(5)
_cell_length_b 25.420(5)
_cell_length_c 29.183(6)
_cell_measurement_reflns_used 265657
_cell_measurement_temperature 80(2)
_cell_measurement_theta_max 21.973
_cell_measurement_theta_min 0.845
_cell_volume 16462(6)
_computing_cell_refinement 'XDS (Kabsch, 2010)'
_computing_data_collection 'costum designed P11 GUI'
_computing_data_reduction 'XDS (Kabsch, 2010)'
_computing_molecular_graphics 'shelXle (Huebschle, 2014)'
_computing_publication_material 'enCIFer 1.3, CCDC, 2008'
_computing_structure_refinement 'SHELXL-2014/7 (Sheldrick, 2014)'
_computing_structure_solution 'SHELXT(Sheldrick, 2015)'
_diffrn_ambient_temperature 80(2)
_diffrn_measured_fraction_theta_full 0.998
_diffrn_measured_fraction_theta_max 0.997
_diffrn_measurement_device_type 'Pilatus 6M fast, High Precision 1-Axis Goniostat with sample changing robot'
_diffrn_measurement_method '360\deg \p scan'
_diffrn_radiation_type synchrotron
_diffrn_radiation_wavelength 0.5636
_diffrn_reflns_av_R_equivalents 0.0389
_diffrn_reflns_av_unetI/netI 0.0226
_diffrn_reflns_Laue_measured_fraction_full 0.998
_diffrn_reflns_Laue_measured_fraction_max 0.997
_diffrn_reflns_limit_h_max 29
_diffrn_reflns_limit_h_min -29
_diffrn_reflns_limit_k_max 33
_diffrn_reflns_limit_k_min -33
_diffrn_reflns_limit_l_max 38
_diffrn_reflns_limit_l_min -38
_diffrn_reflns_number 265657
_diffrn_reflns_point_group_measured_fraction_full 0.998
_diffrn_reflns_point_group_measured_fraction_max 0.997
_diffrn_reflns_theta_full 19.765
_diffrn_reflns_theta_max 21.973
_diffrn_reflns_theta_min 0.845
_diffrn_source 'P11@PETRA III, DESY, Hamburg, Germany'
_exptl_absorpt_coefficient_mu 0.504
_exptl_absorpt_correction_type none
_exptl_crystal_colour orange
_exptl_crystal_density_diffrn 1.422
_exptl_crystal_description plate
_exptl_crystal_F_000 7068
_exptl_crystal_recrystallization_method
'Diffusion of diisopropyl ether into saturated solution of compound in Acetonitrile.'
_exptl_crystal_size_max 0.080
_exptl_crystal_size_mid 0.080
_exptl_crystal_size_min 0.030
_refine_diff_density_max 1.969
_refine_diff_density_min -2.312
_refine_diff_density_rms 0.125
_refine_ls_extinction_method none
_refine_ls_goodness_of_fit_ref 1.061
_refine_ls_hydrogen_treatment constr
_refine_ls_matrix_type full
_refine_ls_number_parameters 2196
_refine_ls_number_reflns 40225
_refine_ls_number_restraints 4815
_refine_ls_restrained_S_all 1.190
_refine_ls_R_factor_all 0.0855
_refine_ls_R_factor_gt 0.0721
_refine_ls_shift/su_max 0.002
_refine_ls_shift/su_mean 0.000
_refine_ls_structure_factor_coef Fsqd
_refine_ls_weighting_details 'w=1/[\s^2^(Fo^2^)+(0.1399P)^2^+23.4041P] where P=(Fo^2^+2Fc^2^)/3'
_refine_ls_weighting_scheme calc
_refine_ls_wR_factor_gt 0.2193
_refine_ls_wR_factor_ref 0.2326
_reflns_Friedel_coverage 0.000
_reflns_number_gt 31176
_reflns_number_total 40225
_reflns_threshold_expression 'I > 2\s(I)'
_cod_data_source_file d2sc06629g2.cif
_cod_data_source_block wb89s_sq
_cod_depositor_comments 'Adding full bibliography for 1568301--1568307.cif.'
_cod_original_sg_symbol_H-M 'P 21/n'
_cod_original_formula_sum 'C169 H145 F24 N12 O1.50 Pd2 Sb4'
_cod_database_code 1568305
_shelx_shelxl_version_number 2014/7
_shelx_space_group_comment
;
The symmetry employed for this shelxl refinement is uniquely defined
by the following loop, which should always be used as a source of
symmetry information in preference to the above space-group names.
They are only intended as comments.
;
_shelx_estimated_absorpt_t_min 0.961
_shelx_estimated_absorpt_t_max 0.985
_computing_refinement_gui 'shelXle (Huebschle, 2014)'
_computing_ligand_restraints 'Grade Web Server, http.//grade.globalphasing.org'
_computing_molecular_model 'DSR (Kratzert, 2015)'

loop_
_space_group_symop_operation_xyz
'x, y, z'
'-x+1/2, y+1/2, -z+1/2'
'-x, -y, -z'
'x-1/2, -y-1/2, z-1/2'

loop_
_atom_site_label
_atom_site_type_symbol
_atom_site_fract_x
_atom_site_fract_y
_atom_site_fract_z
_atom_site_U_iso_or_equiv
_atom_site_adp_type
_atom_site_occupancy
_atom_site_site_symmetry_order
_atom_site_calc_flag
_atom_site_refinement_flags_posn
_atom_site_refinement_flags_adp
_atom_site_refinement_flags_occupancy
_atom_site_disorder_assembly
_atom_site_disorder_group
Pd1_19 Pd 0.52418(2) 0.35496(2) 0.85234(2) 0.05046(10) Uani 1 1 d . U . . .
Pd2_19 Pd 0.34756(2) 0.56365(2) 0.63499(2) 0.04513(9) Uani 1 1 d . U . . .
C1_1 C 0.3300(2) 0.43340(17) 0.92409(14) 0.0610(10) Uani 1 1 d D U . . .
C2_1 C 0.36146(19) 0.38747(18) 0.91164(14) 0.0578(9) Uani 1 1 d D U . . .
C3_1 C 0.41398(19) 0.3898(2) 0.89008(14) 0.0565(10) Uani 1 1 d D U . . .
H3_1 H 0.4274 0.4233 0.8812 0.068 Uiso 1 1 calc R U . . .
N4_1 N 0.44604(18) 0.34777(17) 0.88136(13) 0.0575(9) Uani 1 1 d D U . . .
C5_1 C 0.4270(2) 0.2998(2) 0.89327(17) 0.0616(10) Uani 1 1 d D U . . .
H5_1 H 0.4507 0.2698 0.8883 0.074 Uiso 1 1 calc R U . . .
C6_1 C 0.3751(2) 0.2930(2) 0.91215(17) 0.0641(11) Uani 1 1 d D U . . .
H6_1 H 0.3623 0.2584 0.9186 0.077 Uiso 1 1 calc R U . . .
C7_1 C 0.3403(2) 0.3364(2) 0.92225(16) 0.0633(10) Uani 1 1 d D U . . .
C8_1 C 0.2865(2) 0.3329(3) 0.94335(19) 0.0714(12) Uani 1 1 d D U . . .
H8_1 H 0.2708 0.2994 0.9501 0.086 Uiso 1 1 calc R U . . .
C9_1 C 0.2577(2) 0.3772(2) 0.95383(19) 0.0724(12) Uani 1 1 d D U . . .
H9_1 H 0.2221 0.3742 0.9682 0.087 Uiso 1 1 calc R U . . .
C10_1 C 0.2784(2) 0.4273(2) 0.94438(16) 0.0669(11) Uani 1 1 d D U . . .
H10_1 H 0.2566 0.4574 0.9520 0.080 Uiso 1 1 calc R U . . .
C11_1 C 0.3550(2) 0.48439(18) 0.91780(15) 0.0621(10) Uani 1 1 d D U . . .
C12_1 C 0.3784(2) 0.52561(19) 0.91403(15) 0.0645(11) Uani 1 1 d D U . . .
C13_1 C 0.4074(2) 0.57465(19) 0.90716(15) 0.0676(10) Uani 1 1 d D U . . .
C14_1 C 0.4015(3) 0.6171(2) 0.93668(18) 0.0797(13) Uani 1 1 d D U . . .
H14_1 H 0.3778 0.6134 0.9613 0.096 Uiso 1 1 calc R U . . .
C15_1 C 0.4297(3) 0.6646(2) 0.93045(19) 0.0868(14) Uani 1 1 d D U . . .
H15_1 H 0.4260 0.6936 0.9504 0.104 Uiso 1 1 calc R U . . .
C16_1 C 0.4639(3) 0.6683(2) 0.89349(17) 0.0816(12) Uani 1 1 d D U . . .
N17_1 N 0.4941(3) 0.71083(18) 0.87838(16) 0.0905(12) Uani 1 1 d D U . . .
C18_1 C 0.5202(3) 0.6964(2) 0.83957(16) 0.0771(11) Uani 1 1 d D U . . .
C19_1 C 0.5536(3) 0.7259(2) 0.81210(19) 0.0817(13) Uani 1 1 d D U . . .
H19_1 H 0.5629 0.7617 0.8193 0.098 Uiso 1 1 calc R U . . .
C20_1 C 0.5728(3) 0.7024(2) 0.77409(18) 0.0733(12) Uani 1 1 d D U . . .
H20_1 H 0.5964 0.7219 0.7553 0.088 Uiso 1 1 calc R U . . .
C21_1 C 0.5582(2) 0.65010(19) 0.76274(14) 0.0598(10) Uani 1 1 d D U . . .
C22_1 C 0.5241(2) 0.62109(19) 0.79009(13) 0.0573(10) Uani 1 1 d D U . . .
H22_1 H 0.5135 0.5857 0.7823 0.069 Uiso 1 1 calc R U . . .
C23_1 C 0.5056(2) 0.64420(19) 0.82895(14) 0.0638(10) Uani 1 1 d D U . . .
C24_1 C 0.4700(2) 0.62625(18) 0.86365(14) 0.0660(10) Uani 1 1 d D U . . .
C25_1 C 0.4411(2) 0.57928(19) 0.87012(14) 0.0637(11) Uani 1 1 d D U . . .
H25_1 H 0.4441 0.5505 0.8497 0.076 Uiso 1 1 calc R U . . .
C26_1 C 0.5757(2) 0.6261(2) 0.72173(14) 0.0571(10) Uani 1 1 d D U . . .
C27_1 C 0.5869(2) 0.6044(2) 0.68752(13) 0.0556(9) Uani 1 1 d D U . . .
C28_1 C 0.58989(19) 0.58150(18) 0.64293(12) 0.0527(9) Uani 1 1 d D U . . .
C29_1 C 0.53407(17) 0.56875(17) 0.61483(12) 0.0481(8) Uani 1 1 d D U . . .
C30_1 C 0.47836(17) 0.57091(16) 0.63205(12) 0.0449(8) Uani 1 1 d D U . . .
H30_1 H 0.4781 0.5777 0.6640 0.054 Uiso 1 1 calc R U . . .
N31_1 N 0.42613(17) 0.56394(14) 0.60583(10) 0.0462(7) Uani 1 1 d D U . . .
C32_1 C 0.4264(2) 0.55552(17) 0.55965(13) 0.0496(9) Uani 1 1 d D U . . .
H32_1 H 0.3890 0.5541 0.5402 0.060 Uiso 1 1 calc R U . . .
C33_1 C 0.4781(2) 0.54908(18) 0.54046(13) 0.0516(9) Uani 1 1 d D U . . .
H33_1 H 0.4763 0.5414 0.5084 0.062 Uiso 1 1 calc R U . . .
C34_1 C 0.53470(19) 0.55379(17) 0.56797(13) 0.0507(8) Uani 1 1 d D U . . .
C35_1 C 0.5912(2) 0.54663(19) 0.55131(15) 0.0561(9) Uani 1 1 d D U . . .
H35_1 H 0.5925 0.5354 0.5204 0.067 Uiso 1 1 calc R U . . .
C36_1 C 0.6434(2) 0.5558(2) 0.57972(16) 0.0635(11) Uani 1 1 d D U . . .
H36_1 H 0.6808 0.5498 0.5685 0.076 Uiso 1 1 calc R U . . .
C37_1 C 0.6433(2) 0.5741(2) 0.62504(16) 0.0608(10) Uani 1 1 d D U . . .
H37_1 H 0.6804 0.5814 0.6436 0.073 Uiso 1 1 calc R U . . .
C17A_1 C 0.4935(4) 0.7626(3) 0.8997(3) 0.1078(17) Uani 1 1 d D U . . .
H17A_1 H 0.4532 0.7703 0.9087 0.129 Uiso 1 1 calc R U . . .
H17B_1 H 0.5036 0.7902 0.8780 0.129 Uiso 1 1 calc R U . . .
C17B_1 C 0.5397(5) 0.7609(4) 0.9414(3) 0.131(2) Uani 1 1 d D U . . .
H17C_1 H 0.5252 0.7372 0.9645 0.158 Uiso 1 1 calc R U . . .
H17D_1 H 0.5435 0.7966 0.9552 0.158 Uiso 1 1 calc R U . . .
C17C_1 C 0.6029(5) 0.7423(5) 0.9321(4) 0.148(2) Uani 1 1 d D U . . .
H17E_1 H 0.6266 0.7308 0.9614 0.178 Uiso 1 1 calc R U . . .
H17F_1 H 0.5988 0.7118 0.9108 0.178 Uiso 1 1 calc R U . . .
C17D_1 C 0.6356(6) 0.7865(5) 0.9111(5) 0.159(3) Uani 1 1 d D U . . .
H17G_1 H 0.6416 0.8162 0.9331 0.191 Uiso 1 1 calc R U . . .
H17H_1 H 0.6109 0.7992 0.8826 0.191 Uiso 1 1 calc R U . . .
C17E_1 C 0.7001(6) 0.7663(6) 0.8988(5) 0.163(3) Uani 1 1 d D U . . .
H17I_1 H 0.7263 0.7974 0.8968 0.196 Uiso 1 1 calc R U . . .
H17J_1 H 0.7189 0.7443 0.9248 0.196 Uiso 1 1 calc R U . . .
C17F_1 C 0.6991(7) 0.7385(6) 0.8597(5) 0.183(4) Uani 1 1 d D U . . .
H17K_1 H 0.6703 0.7095 0.8598 0.275 Uiso 1 1 calc R U . . .
H17L_1 H 0.7394 0.7243 0.8576 0.275 Uiso 1 1 calc R U . . .
H17M_1 H 0.6870 0.7614 0.8331 0.275 Uiso 1 1 calc R U . . .
C1_2 C 0.3690(2) 0.23536(17) 0.73813(16) 0.0600(9) Uani 1 1 d D U . . .
C2_2 C 0.4301(2) 0.24383(16) 0.75804(15) 0.0575(9) Uani 1 1 d D U . . .
C3_2 C 0.4465(2) 0.28403(17) 0.79038(15) 0.0533(9) Uani 1 1 d D U . . .
H3_2 H 0.4161 0.3078 0.7973 0.064 Uiso 1 1 calc R U . . .
N4_2 N 0.50174(17) 0.29052(16) 0.81165(13) 0.0550(8) Uani 1 1 d D U . . .
C5_2 C 0.5448(2) 0.25475(19) 0.80295(17) 0.0597(10) Uani 1 1 d D U . . .
H5_2 H 0.5831 0.2562 0.8212 0.072 Uiso 1 1 calc R U . . .
C6_2 C 0.5352(2) 0.2175(2) 0.76953(18) 0.0662(11) Uani 1 1 d D U . . .
H6_2 H 0.5674 0.1955 0.7630 0.079 Uiso 1 1 calc R U . . .
C7_2 C 0.4770(2) 0.21142(18) 0.74449(17) 0.0646(10) Uani 1 1 d D U . . .
C8_2 C 0.4627(3) 0.1744(2) 0.7082(2) 0.0737(12) Uani 1 1 d D U . . .
H8_2 H 0.4935 0.1535 0.6979 0.088 Uiso 1 1 calc R U . . .
C9_2 C 0.4047(3) 0.1691(2) 0.6885(2) 0.0750(12) Uani 1 1 d D U . . .
H9_2 H 0.3958 0.1451 0.6636 0.090 Uiso 1 1 calc R U . . .
C10_2 C 0.3575(3) 0.19810(19) 0.70358(18) 0.0685(11) Uani 1 1 d D U . . .
H10_2 H 0.3173 0.1920 0.6899 0.082 Uiso 1 1 calc R U . . .
C11_2 C 0.3225(2) 0.26507(18) 0.75613(16) 0.0570(9) Uani 1 1 d D U . . .
C12_2 C 0.2891(2) 0.29053(18) 0.77594(15) 0.0552(9) Uani 1 1 d D U . . .
C13_2 C 0.25158(19) 0.32474(17) 0.79898(15) 0.0545(9) Uani 1 1 d D U . . .
C14_2 C 0.2034(2) 0.3054(2) 0.82083(17) 0.0603(10) Uani 1 1 d D U . . .
H14_2 H 0.1963 0.2685 0.8207 0.072 Uiso 1 1 calc R U . . .
C15_2 C 0.1663(2) 0.33783(19) 0.84241(18) 0.0640(11) Uani 1 1 d D U . . .
H15_2 H 0.1338 0.3240 0.8566 0.077 Uiso 1 1 calc R U . . .
C16_2 C 0.1780(2) 0.39148(17) 0.84266(15) 0.0593(9) Uani 1 1 d D U . . .
N17_2 N 0.14841(17) 0.43289(16) 0.86146(14) 0.0629(9) Uani 1 1 d D U . . .
C18_2 C 0.17823(19) 0.47910(17) 0.85463(15) 0.0579(9) Uani 1 1 d D U . . .
C19_2 C 0.1662(2) 0.53029(19) 0.86851(16) 0.0601(10) Uani 1 1 d D U . . .
H19_2 H 0.1336 0.5374 0.8855 0.072 Uiso 1 1 calc R U . . .
C20_2 C 0.2033(2) 0.5702(2) 0.85680(15) 0.0570(10) Uani 1 1 d D U . . .
H20_2 H 0.1966 0.6051 0.8664 0.068 Uiso 1 1 calc R U . . .
C21_2 C 0.25115(19) 0.55999(17) 0.83079(13) 0.0516(8) Uani 1 1 d D U . . .
C22_2 C 0.2631(2) 0.50894(17) 0.81728(14) 0.0522(9) Uani 1 1 d D U . . .
H22_2 H 0.2953 0.5020 0.7999 0.063 Uiso 1 1 calc R U . . .
C23_2 C 0.22681(18) 0.46831(18) 0.82979(13) 0.0524(8) Uani 1 1 d D U . . .
C24_2 C 0.22673(18) 0.41167(18) 0.82216(13) 0.0521(8) Uani 1 1 d D U . . .
C25_2 C 0.2629(2) 0.37856(17) 0.79993(14) 0.0523(9) Uani 1 1 d D U . . .
H25_2 H 0.2952 0.3925 0.7855 0.063 Uiso 1 1 calc R U . . .
C26_2 C 0.2871(2) 0.60300(18) 0.81786(14) 0.0526(9) Uani 1 1 d D U . . .
C27_2 C 0.3170(2) 0.63822(17) 0.80608(14) 0.0517(9) Uani 1 1 d D U . . .
C28_2 C 0.35117(19) 0.68016(15) 0.78966(13) 0.0507(8) Uani 1 1 d D U . . .
C29_2 C 0.37459(17) 0.67490(15) 0.74641(12) 0.0449(7) Uani 1 1 d D U . . .
C30_2 C 0.36411(18) 0.62959(15) 0.71889(12) 0.0430(8) Uani 1 1 d D U . . .
H30_2 H 0.3468 0.5998 0.7317 0.052 Uiso 1 1 calc R U . . .
N31_2 N 0.37714(16) 0.62646(14) 0.67602(11) 0.0461(7) Uani 1 1 d D U . . .
C32_2 C 0.40538(19) 0.66801(16) 0.65845(14) 0.0485(8) Uani 1 1 d D U . . .
H32_2 H 0.4139 0.6662 0.6274 0.058 Uiso 1 1 calc R U . . .
C33_2 C 0.42175(19) 0.71185(17) 0.68354(14) 0.0483(8) Uani 1 1 d D U . . .
H33_2 H 0.4441 0.7387 0.6708 0.058 Uiso 1 1 calc R U . . .
C34_2 C 0.40551(18) 0.71757(16) 0.72867(13) 0.0480(8) Uani 1 1 d D U . . .
C35_2 C 0.4147(2) 0.76433(19) 0.75507(16) 0.0581(10) Uani 1 1 d D U . . .
H35_2 H 0.4371 0.7926 0.7445 0.070 Uiso 1 1 calc R U . . .
C36_2 C 0.3911(2) 0.7686(2) 0.79576(17) 0.0636(11) Uani 1 1 d D U . . .
H36_2 H 0.3963 0.8005 0.8127 0.076 Uiso 1 1 calc R U . . .
C37_2 C 0.3596(2) 0.72722(18) 0.81316(16) 0.0595(10) Uani 1 1 d D U . . .
H37_2 H 0.3437 0.7316 0.8416 0.071 Uiso 1 1 calc R U . . .
C17A_2 C 0.0904(2) 0.4293(3) 0.8801(2) 0.0741(12) Uani 1 1 d D U . . .
H17A_2 H 0.0680 0.3983 0.8662 0.089 Uiso 1 1 calc R U . . .
H17B_2 H 0.0662 0.4610 0.8706 0.089 Uiso 1 1 calc R U . . .
C17B_2 C 0.0961(3) 0.4245(3) 0.9318(2) 0.0801(13) Uani 1 1 d D U . . .
H17C_2 H 0.1188 0.4550 0.9462 0.096 Uiso 1 1 calc R U . . .
H17D_2 H 0.1189 0.3922 0.9417 0.096 Uiso 1 1 calc R U . . .
C17C_2 C 0.0334(3) 0.4223(3) 0.9481(2) 0.0903(15) Uani 1 1 d D U . . .
H17E_2 H 0.0099 0.3932 0.9320 0.108 Uiso 1 1 calc R U . . .
H17F_2 H 0.0117 0.4556 0.9396 0.108 Uiso 1 1 calc R U . . .
C17D_2 C 0.0370(4) 0.4140(4) 1.0009(3) 0.1063(18) Uani 1 1 d D U . . .
H17G_2 H 0.0704 0.3894 1.0112 0.128 Uiso 1 1 calc R U . A 1
H17H_2 H 0.0463 0.4480 1.0168 0.128 Uiso 1 1 calc R U . A 1
C17E_2 C -0.0220(7) 0.3920(7) 1.0150(6) 0.110(2) Uani 0.585(12) 1 d D U P B 1
H17I_2 H -0.0360 0.3616 0.9952 0.132 Uiso 0.585(12) 1 calc R U P B 1
H17J_2 H -0.0157 0.3801 1.0476 0.132 Uiso 0.585(12) 1 calc R U P B 1
C17F_2 C -0.0656(7) 0.4334(6) 1.0093(6) 0.116(3) Uani 0.585(12) 1 d D U P B 1
H17K_2 H -0.1039 0.4207 1.0179 0.139 Uiso 0.585(12) 1 calc R U P B 1
H17L_2 H -0.0512 0.4632 1.0290 0.139 Uiso 0.585(12) 1 calc R U P B 1
H17M_2 H -0.0714 0.4447 0.9769 0.139 Uiso 0.585(12) 1 calc R U P B 1
C18E_2 C -0.0256(7) 0.4188(11) 1.0190(6) 0.109(2) Uani 0.415(12) 1 d D U P B 2
H18I_2 H -0.0434 0.4536 1.0102 0.131 Uiso 0.415(12) 1 calc R U P B 2
H18J_2 H -0.0531 0.3915 1.0040 0.131 Uiso 0.415(12) 1 calc R U P B 2
C18F_2 C -0.0203(10) 0.4124(9) 1.0720(6) 0.112(4) Uani 0.415(12) 1 d D U P B 2
H18K_2 H -0.0603 0.4156 1.0820 0.134 Uiso 0.415(12) 1 calc R U P B 2
H18L_2 H -0.0034 0.3777 1.0808 0.134 Uiso 0.415(12) 1 calc R U P B 2
H18M_2 H 0.0062 0.4398 1.0869 0.134 Uiso 0.415(12) 1 calc R U P B 2
C1_3 C 0.6161(2) 0.55067(19) 0.88060(12) 0.0574(9) Uani 1 1 d D U . . .
C2_3 C 0.58557(19) 0.50773(17) 0.89954(12) 0.0549(9) Uani 1 1 d D U . . .
C3_3 C 0.5702(2) 0.46134(18) 0.87444(13) 0.0542(9) Uani 1 1 d D U . . .
H3_3 H 0.5765 0.4602 0.8429 0.065 Uiso 1 1 calc R U . . .
N4_3 N 0.54756(18) 0.41952(18) 0.89235(11) 0.0570(8) Uani 1 1 d D U . . .
C5_3 C 0.5392(2) 0.4204(2) 0.93824(14) 0.0634(11) Uani 1 1 d D U . . .
H5_3 H 0.5261 0.3893 0.9520 0.076 Uiso 1 1 calc R U . . .
C6_3 C 0.5493(2) 0.4646(2) 0.96441(14) 0.0674(11) Uani 1 1 d D U . . .
H6_3 H 0.5413 0.4644 0.9956 0.081 Uiso 1 1 calc R U . . .
C7_3 C 0.5714(2) 0.5107(2) 0.94572(13) 0.0635(10) Uani 1 1 d D U . . .
C8_3 C 0.5821(3) 0.5588(2) 0.97003(15) 0.0695(11) Uani 1 1 d D U . . .
H8_3 H 0.5713 0.5622 1.0003 0.083 Uiso 1 1 calc R U . . .
C9_3 C 0.6076(3) 0.5997(2) 0.95040(15) 0.0725(12) Uani 1 1 d D U . . .
H9_3 H 0.6133 0.6319 0.9670 0.087 Uiso 1 1 calc R U . . .
C10_3 C 0.6262(2) 0.5962(2) 0.90574(15) 0.0657(11) Uani 1 1 d D U . . .
H10_3 H 0.6456 0.6252 0.8933 0.079 Uiso 1 1 calc R U . . .
C11_3 C 0.6385(2) 0.5428(2) 0.83720(13) 0.0555(10) Uani 1 1 d D U . . .
C12_3 C 0.6584(2) 0.5274(2) 0.80342(14) 0.0569(10) Uani 1 1 d D U . . .
C13_3 C 0.6797(2) 0.5063(2) 0.76261(14) 0.0592(10) Uani 1 1 d D U . . .
C14_3 C 0.7415(2) 0.5040(3) 0.75863(18) 0.0715(12) Uani 1 1 d D U . . .
H14_3 H 0.7696 0.5180 0.7827 0.086 Uiso 1 1 calc R U . . .
C15_3 C 0.7623(2) 0.4817(3) 0.72042(18) 0.0743(12) Uani 1 1 d D U . . .
H15_3 H 0.8042 0.4797 0.7182 0.089 Uiso 1 1 calc R U . . .
C16_3 C 0.7202(2) 0.4623(2) 0.68544(15) 0.0684(11) Uani 1 1 d D U . . .
N17_3 N 0.72868(18) 0.4384(2) 0.64411(15) 0.0748(10) Uani 1 1 d D U . . .
C18_3 C 0.6729(2) 0.4255(2) 0.62054(15) 0.0657(10) Uani 1 1 d D U . . .
C19_3 C 0.6589(2) 0.3994(2) 0.57834(16) 0.0677(11) Uani 1 1 d D U . . .
H19_3 H 0.6897 0.3886 0.5608 0.081 Uiso 1 1 calc R U . . .
C20_3 C 0.5993(2) 0.3900(2) 0.56297(15) 0.0608(10) Uani 1 1 d D U . . .
H20_3 H 0.5889 0.3723 0.5344 0.073 Uiso 1 1 calc R U . . .
C21_3 C 0.55301(19) 0.40586(18) 0.58868(13) 0.0535(9) Uani 1 1 d D U . . .
C22_3 C 0.5672(2) 0.43178(18) 0.63085(13) 0.0520(9) Uani 1 1 d D U . . .
H22_3 H 0.5364 0.4428 0.6482 0.062 Uiso 1 1 calc R U . . .
C23_3 C 0.62749(19) 0.44114(19) 0.64693(14) 0.0556(9) Uani 1 1 d D U . . .
C24_3 C 0.6576(2) 0.4649(2) 0.68846(14) 0.0572(9) Uani 1 1 d D U . . .
C25_3 C 0.63729(19) 0.48672(19) 0.72739(13) 0.0525(9) Uani 1 1 d D U . . .
H25_3 H 0.5954 0.4883 0.7300 0.063 Uiso 1 1 calc R U . . .
C26_3 C 0.49107(19) 0.39628(18) 0.57120(14) 0.0518(9) Uani 1 1 d D U . . .
C27_3 C 0.43922(18) 0.38818(18) 0.55783(14) 0.0519(9) Uani 1 1 d D U . . .
C28_3 C 0.37666(17) 0.38310(17) 0.54026(13) 0.0529(9) Uani 1 1 d D U . . .
C29_3 C 0.33494(19) 0.42126(16) 0.55346(13) 0.0521(8) Uani 1 1 d D U . . .
C30_3 C 0.3527(2) 0.46241(17) 0.58484(13) 0.0496(8) Uani 1 1 d D U . . .
H30_3 H 0.3926 0.4622 0.6005 0.059 Uiso 1 1 calc R U . . .
N31_3 N 0.31654(17) 0.50122(16) 0.59360(12) 0.0537(8) Uani 1 1 d D U . . .
C32_3 C 0.2584(2) 0.5001(2) 0.57298(16) 0.0621(11) Uani 1 1 d D U . . .
H32_3 H 0.2321 0.5278 0.5791 0.075 Uiso 1 1 calc R U . . .
C33_3 C 0.2364(2) 0.4607(2) 0.54403(18) 0.0652(11) Uani 1 1 d D U . . .
H33_3 H 0.1951 0.4610 0.5314 0.078 Uiso 1 1 calc R U . . .
C34_3 C 0.2739(2) 0.41959(18) 0.53253(15) 0.0589(9) Uani 1 1 d D U . . .
C35_3 C 0.2553(2) 0.3789(2) 0.50078(16) 0.0636(11) Uani 1 1 d D U . . .
H35_3 H 0.2144 0.3768 0.4873 0.076 Uiso 1 1 calc R U . . .
C36_3 C 0.2959(2) 0.3429(2) 0.48959(16) 0.0633(11) Uani 1 1 d D U . . .
H36_3 H 0.2828 0.3157 0.4683 0.076 Uiso 1 1 calc R U . . .
C37_3 C 0.3564(2) 0.34475(19) 0.50865(15) 0.0590(10) Uani 1 1 d D U . . .
H37_3 H 0.3838 0.3194 0.4998 0.071 Uiso 1 1 calc R U . . .
C17A_3 C 0.7870(3) 0.4264(3) 0.6285(2) 0.0885(14) Uani 1 1 d D U . . .
H17A_3 H 0.7845 0.3919 0.6127 0.106 Uiso 1 1 calc R U . . .
H17B_3 H 0.8183 0.4240 0.6556 0.106 Uiso 1 1 calc R U . . .
C17B_3 C 0.8050(3) 0.4687(4) 0.5953(3) 0.1068(17) Uani 1 1 d D U . . .
H17C_3 H 0.7768 0.4695 0.5662 0.128 Uiso 1 1 calc R U . C 1
H17D_3 H 0.8064 0.5040 0.6097 0.128 Uiso 1 1 calc R U . C 1
C17C_3 C 0.8681(8) 0.4505(12) 0.5867(7) 0.115(2) Uani 0.408(7) 1 d D U P D 1
H17E_3 H 0.8980 0.4626 0.6125 0.138 Uiso 0.408(7) 1 calc R U P D 1
H17F_3 H 0.8691 0.4116 0.5861 0.138 Uiso 0.408(7) 1 calc R U P D 1
C17D_3 C 0.8856(10) 0.4717(9) 0.5411(7) 0.118(2) Uani 0.408(7) 1 d D U P D 1
H17G_3 H 0.9225 0.4543 0.5331 0.141 Uiso 0.408(7) 1 calc R U P D 1
H17H_3 H 0.8526 0.4668 0.5154 0.141 Uiso 0.408(7) 1 calc R U P D 1
C17E_3 C 0.8965(10) 0.5289(9) 0.5519(8) 0.121(3) Uani 0.408(7) 1 d D U P D 1
H17I_3 H 0.9203 0.5309 0.5828 0.145 Uiso 0.408(7) 1 calc R U P D 1
H17J_3 H 0.8568 0.5450 0.5545 0.145 Uiso 0.408(7) 1 calc R U P D 1
C17F_3 C 0.9275(10) 0.5636(10) 0.5200(8) 0.129(5) Uani 0.408(7) 1 d D U P D 1
H17K_3 H 0.9307 0.5995 0.5323 0.155 Uiso 0.408(7) 1 calc R U P D 1
H17L_3 H 0.9679 0.5498 0.5177 0.155 Uiso 0.408(7) 1 calc R U P D 1
H17M_3 H 0.9040 0.5639 0.4892 0.155 Uiso 0.408(7) 1 calc R U P D 1
C19C_3 C 0.8592(5) 0.4552(9) 0.5705(4) 0.114(2) Uani 0.592(7) 1 d D U P D 2
H19E_3 H 0.8517 0.4219 0.5532 0.137 Uiso 0.592(7) 1 calc R U P D 2
H19F_3 H 0.8658 0.4834 0.5483 0.137 Uiso 0.592(7) 1 calc R U P D 2
C19D_3 C 0.9148(5) 0.4495(8) 0.6064(5) 0.119(2) Uani 0.592(7) 1 d D U P D 2
H19G_3 H 0.9078 0.4213 0.6285 0.142 Uiso 0.592(7) 1 calc R U P D 2
H19H_3 H 0.9216 0.4828 0.6240 0.142 Uiso 0.592(7) 1 calc R U P D 2
C19E_3 C 0.9719(5) 0.4362(8) 0.5836(5) 0.125(3) Uani 0.592(7) 1 d D U P D 2
H19I_3 H 0.9763 0.4651 0.5616 0.149 Uiso 0.592(7) 1 calc R U P D 2
H19J_3 H 0.9616 0.4044 0.5647 0.149 Uiso 0.592(7) 1 calc R U P D 2
C19F_3 C 1.0365(6) 0.4262(8) 0.6098(6) 0.129(4) Uani 0.592(7) 1 d D U P D 2
H19K_3 H 1.0644 0.4185 0.5873 0.155 Uiso 0.592(7) 1 calc R U P D 2
H19L_3 H 1.0503 0.4575 0.6276 0.155 Uiso 0.592(7) 1 calc R U P D 2
H19M_3 H 1.0354 0.3962 0.6307 0.155 Uiso 0.592(7) 1 calc R U P D 2
C1_4 C 0.65603(18) 0.3291(2) 0.71197(15) 0.0625(10) Uani 1 1 d D U . . .
C2_4 C 0.65616(18) 0.3474(2) 0.75841(14) 0.0574(9) Uani 1 1 d D U . . .
C3_4 C 0.60295(18) 0.35186(19) 0.77879(14) 0.0506(9) Uani 1 1 d D U . . .
H3_4 H 0.5656 0.3475 0.7597 0.061 Uiso 1 1 calc R U . . .
N4_4 N 0.60208(17) 0.36184(18) 0.82313(12) 0.0549(8) Uani 1 1 d D U . . .
C5_4 C 0.6558(2) 0.3714(2) 0.85001(16) 0.0658(11) Uani 1 1 d D U . . .
H5_4 H 0.6554 0.3781 0.8820 0.079 Uiso 1 1 calc R U . . .
C6_4 C 0.7092(2) 0.3716(3) 0.83309(18) 0.0735(12) Uani 1 1 d D U . . .
H6_4 H 0.7451 0.3804 0.8527 0.088 Uiso 1 1 calc R U . . .
C7_4 C 0.7117(2) 0.3586(2) 0.78597(17) 0.0711(11) Uani 1 1 d D U . . .
C8_4 C 0.7661(3) 0.3531(3) 0.7666(2) 0.0844(14) Uani 1 1 d D U . . .
H8_4 H 0.8036 0.3608 0.7846 0.101 Uiso 1 1 calc R U . . .
C9_4 C 0.7647(3) 0.3366(3) 0.7222(2) 0.0864(14) Uani 1 1 d D U . . .
H9_4 H 0.8014 0.3334 0.7093 0.104 Uiso 1 1 calc R U . . .
C10_4 C 0.7105(2) 0.3242(3) 0.6950(2) 0.0784(13) Uani 1 1 d D U . . .
H10_4 H 0.7111 0.3122 0.6643 0.094 Uiso 1 1 calc R U . . .
C11_4 C 0.6006(2) 0.3136(2) 0.68535(15) 0.0585(10) Uani 1 1 d D U . . .
C12_4 C 0.5548(2) 0.2988(2) 0.66393(15) 0.0583(10) Uani 1 1 d D U . . .
C13_4 C 0.4985(2) 0.28298(19) 0.63840(14) 0.0594(9) Uani 1 1 d D U . . .
C14_4 C 0.4972(3) 0.2466(2) 0.60141(16) 0.0659(11) Uani 1 1 d D U . . .
H14_4 H 0.5340 0.2326 0.5937 0.079 Uiso 1 1 calc R U . . .
C15_4 C 0.4440(2) 0.2315(2) 0.57659(16) 0.0669(11) Uani 1 1 d D U . . .
H15_4 H 0.4435 0.2074 0.5516 0.080 Uiso 1 1 calc R U . . .
C16_4 C 0.3904(2) 0.25209(19) 0.58872(14) 0.0624(10) Uani 1 1 d D U . . .
N17_4 N 0.33117(19) 0.24365(16) 0.56905(13) 0.0639(9) Uani 1 1 d D U . . .
C18_4 C 0.2933(2) 0.27413(18) 0.59186(14) 0.0605(9) Uani 1 1 d D U . . .
C19_4 C 0.2312(2) 0.2803(2) 0.58369(16) 0.0632(10) Uani 1 1 d D U . . .
H19_4 H 0.2075 0.2603 0.5605 0.076 Uiso 1 1 calc R U . . .
C20_4 C 0.2048(2) 0.3164(2) 0.61014(15) 0.0614(10) Uani 1 1 d D U . . .
H20_4 H 0.1625 0.3218 0.6045 0.074 Uiso 1 1 calc R U . . .
C21_4 C 0.2389(2) 0.34511(18) 0.64516(14) 0.0575(9) Uani 1 1 d D U . . .
C22_4 C 0.3011(2) 0.33807(18) 0.65429(14) 0.0559(9) Uani 1 1 d D U . . .
H22_4 H 0.3242 0.3569 0.6785 0.067 Uiso 1 1 calc R U . . .
C23_4 C 0.3285(2) 0.30297(17) 0.62724(13) 0.0563(9) Uani 1 1 d D U . . .
C24_4 C 0.3905(2) 0.28866(18) 0.62533(14) 0.0576(9) Uani 1 1 d D U . . .
C25_4 C 0.4451(2) 0.30338(18) 0.65046(14) 0.0550(9) Uani 1 1 d D U . . .
H25_4 H 0.4458 0.3272 0.6756 0.066 Uiso 1 1 calc R U . . .
C26_4 C 0.2113(2) 0.38487(19) 0.67072(15) 0.0586(10) Uani 1 1 d D U . . .
C27_4 C 0.1905(2) 0.41982(18) 0.69106(16) 0.0583(10) Uani 1 1 d D U . . .
C28_4 C 0.16705(19) 0.46706(17) 0.70885(15) 0.0598(9) Uani 1 1 d D U . . .
C29_4 C 0.19342(18) 0.51621(18) 0.69829(14) 0.0567(9) Uani 1 1 d D U . . .
C30_4 C 0.24636(18) 0.51887(19) 0.67651(14) 0.0530(9) Uani 1 1 d D U . . .
H30_4 H 0.2664 0.4871 0.6707 0.064 Uiso 1 1 calc R U . . .
N31_4 N 0.26895(17) 0.56401(16) 0.66396(13) 0.0526(8) Uani 1 1 d D U . . .
C32_4 C 0.2407(2) 0.6094(2) 0.67169(16) 0.0573(10) Uani 1 1 d D U . . .
H32_4 H 0.2558 0.6413 0.6607 0.069 Uiso 1 1 calc R U . . .
C33_4 C 0.1910(2) 0.6114(2) 0.69489(17) 0.0643(11) Uani 1 1 d D U . . .
H33_4 H 0.1733 0.6443 0.7008 0.077 Uiso 1 1 calc R U . . .
C34_4 C 0.1668(2) 0.5642(2) 0.70972(16) 0.0642(10) Uani 1 1 d D U . . .
C35_4 C 0.1153(2) 0.5629(3) 0.73363(19) 0.0726(12) Uani 1 1 d D U . . .
H35_4 H 0.0968 0.5946 0.7416 0.087 Uiso 1 1 calc R U . . .
C36_4 C 0.0929(2) 0.5151(2) 0.74504(19) 0.0752(12) Uani 1 1 d D U . . .
H36_4 H 0.0595 0.5143 0.7621 0.090 Uiso 1 1 calc R U . . .
C37_4 C 0.1174(2) 0.4675(2) 0.73242(17) 0.0685(11) Uani 1 1 d D U . . .
H37_4 H 0.0998 0.4352 0.7401 0.082 Uiso 1 1 calc R U . . .
C17A_4 C 0.3117(3) 0.2112(2) 0.52839(16) 0.0661(11) Uani 1 1 d D U . . .
H17C_4 H 0.3448 0.2095 0.5090 0.079 Uiso 1 1 calc R U . . .
H17D_4 H 0.2769 0.2283 0.5100 0.079 Uiso 1 1 calc R U . . .
C17B_4 C 0.2942(3) 0.1557(2) 0.54007(17) 0.0644(11) Uani 1 1 d D U . . .
H17E_4 H 0.2613 0.1570 0.5598 0.077 Uiso 1 1 calc R U . . .
H17F_4 H 0.3292 0.1379 0.5577 0.077 Uiso 1 1 calc R U . . .
C17C_4 C 0.2732(3) 0.1242(2) 0.49616(18) 0.0679(12) Uani 1 1 d D U . . .
H17A_4 H 0.2392 0.1429 0.4781 0.082 Uiso 1 1 calc R U . . .
H17B_4 H 0.3065 0.1224 0.4770 0.082 Uiso 1 1 calc R U . . .
C17D_4 C 0.2533(3) 0.0683(2) 0.5063(2) 0.0792(14) Uani 1 1 d D U . . .
H17G_4 H 0.2886 0.0485 0.5213 0.095 Uiso 1 1 calc R U . . .
H17H_4 H 0.2233 0.0701 0.5284 0.095 Uiso 1 1 calc R U . . .
C17E_4 C 0.2258(4) 0.0383(3) 0.4634(2) 0.0923(17) Uani 1 1 d D U . . .
H17I_4 H 0.2091 0.0046 0.4732 0.111 Uiso 1 1 calc R U . . .
H17J_4 H 0.1921 0.0591 0.4473 0.111 Uiso 1 1 calc R U . . .
C17F_4 C 0.2695(4) 0.0269(4) 0.4305(3) 0.113(2) Uani 1 1 d D U . . .
H17K_4 H 0.2492 0.0077 0.4039 0.136 Uiso 1 1 calc R U . . .
H17L_4 H 0.2856 0.0601 0.4201 0.136 Uiso 1 1 calc R U . . .
H17M_4 H 0.3026 0.0056 0.4460 0.136 Uiso 1 1 calc R U . . .
Sb1_5 Sb 0.43272(13) 0.45747(12) 0.74312(9) 0.0414(8) Uani 0.568(4) 1 d D U P E 1
F1_5 F 0.3638(3) 0.4994(3) 0.7431(2) 0.0810(16) Uani 0.568(4) 1 d D U P E 1
F2_5 F 0.5035(3) 0.4177(3) 0.7436(2) 0.0896(18) Uani 0.568(4) 1 d D U P E 1
F3_5 F 0.4735(3) 0.5186(3) 0.7281(2) 0.0801(16) Uani 0.568(4) 1 d D U P E 1
F4_5 F 0.3936(3) 0.3956(2) 0.7561(2) 0.0776(16) Uani 0.568(4) 1 d D U P E 1
F5_5 F 0.4122(4) 0.4452(3) 0.67925(18) 0.0842(17) Uani 0.568(4) 1 d D U P E 1
F6_5 F 0.4521(4) 0.4701(3) 0.80640(17) 0.0821(17) Uani 0.568(4) 1 d D U P E 1
Sb1_6 Sb 0.43160(15) 0.45719(17) 0.74293(13) 0.0405(10) Uani 0.432(4) 1 d D U P E 2
F1_6 F 0.4075(5) 0.5273(3) 0.7478(3) 0.084(2) Uani 0.432(4) 1 d D U P E 2
F2_6 F 0.4112(4) 0.4467(4) 0.8031(2) 0.078(2) Uani 0.432(4) 1 d D U P E 2
F3_6 F 0.3518(3) 0.4431(4) 0.7169(3) 0.0763(19) Uani 0.432(4) 1 d D U P E 2
F4_6 F 0.5119(3) 0.4696(3) 0.7697(2) 0.0711(18) Uani 0.432(4) 1 d D U P E 2
F5_6 F 0.4508(3) 0.4671(4) 0.6834(2) 0.0697(18) Uani 0.432(4) 1 d D U P E 2
F6_6 F 0.4588(4) 0.3871(3) 0.7387(3) 0.080(2) Uani 0.432(4) 1 d D U P E 2
Sb1_7 Sb 0.60719(2) 0.24694(2) 0.95480(2) 0.07090(13) Uani 1 1 d D U . . .
F1_7 F 0.5933(3) 0.2190(2) 1.01107(17) 0.1226(15) Uani 1 1 d D U . . .
F2_7 F 0.6587(3) 0.2947(3) 0.9933(2) 0.1369(16) Uani 1 1 d D U . . .
F3_7 F 0.6735(3) 0.2091(3) 0.95173(18) 0.1477(19) Uani 1 1 d D U . . .
F4_7 F 0.6236(3) 0.2798(3) 0.90034(17) 0.1485(18) Uani 1 1 d D U . . .
F5_7 F 0.5525(3) 0.2096(3) 0.9149(2) 0.1599(19) Uani 1 1 d D U . . .
F6_7 F 0.5441(2) 0.2951(3) 0.95980(17) 0.1358(17) Uani 1 1 d D U . . .
Sb1_8 Sb -0.04931(2) 0.38221(2) 0.76720(2) 0.06140(16) Uani 0.8349(16) 1 d D U P F 1
F1_8 F 0.00160(17) 0.34031(17) 0.80828(14) 0.0716(9) Uani 0.8349(16) 1 d D U P F 1
F2_8 F -0.00295(19) 0.44201(19) 0.78572(17) 0.0765(11) Uani 0.8349(16) 1 d D U P F 1
F3_8 F 0.0011(2) 0.36916(19) 0.72118(15) 0.0811(11) Uani 0.8349(16) 1 d D U P F 1
F4_8 F -0.1010(2) 0.4241(2) 0.72597(17) 0.0896(12) Uani 0.8349(16) 1 d D U P F 1
F5_8 F -0.0968(2) 0.3225(2) 0.74868(19) 0.0899(13) Uani 0.8349(16) 1 d D U P F 1
F6_8 F -0.09785(19) 0.39524(19) 0.81391(16) 0.0816(11) Uani 0.8349(16) 1 d D U P F 1
Sb1_9 Sb -0.04660(14) 0.39613(14) 0.7228(2) 0.1174(18) Uani 0.1651(16) 1 d D U P F 2
F1_9 F -0.0241(14) 0.4494(11) 0.6759(11) 0.140(5) Uani 0.1651(16) 1 d D U P F 2
F2_9 F -0.0992(11) 0.3626(11) 0.6707(9) 0.126(4) Uani 0.1651(16) 1 d D U P F 2
F3_9 F 0.0268(12) 0.3712(14) 0.6935(12) 0.139(5) Uani 0.1651(16) 1 d D U P F 2
F4_9 F -0.1127(11) 0.4244(11) 0.7592(12) 0.130(5) Uani 0.1651(16) 1 d D U P F 2
F5_9 F 0.0077(12) 0.4241(12) 0.7741(11) 0.119(4) Uani 0.1651(16) 1 d D U P F 2
F6_9 F -0.0731(15) 0.3297(9) 0.7599(11) 0.132(6) Uani 0.1651(16) 1 d D U P F 2
Sb1_10 Sb 0.26069(4) 0.67276(4) 0.53826(3) 0.0701(2) Uani 0.588 1 d D U P G 1
F1_10 F 0.3363(4) 0.6391(3) 0.5450(3) 0.1006(19) Uani 0.588 1 d D U P G 1
F2_10 F 0.2933(3) 0.7268(4) 0.5111(3) 0.1063(17) Uani 0.588 1 d D U P G 1
F3_10 F 0.2371(4) 0.6367(4) 0.4827(2) 0.1000(18) Uani 0.588 1 d D U P G 1
F4_10 F 0.1879(3) 0.7079(3) 0.5315(2) 0.0763(14) Uani 0.588 1 d D U P G 1
F5_10 F 0.2232(4) 0.6172(3) 0.5679(2) 0.0928(16) Uani 0.588 1 d D U P G 1
F6_10 F 0.2849(3) 0.7001(3) 0.5971(2) 0.0863(16) Uani 0.588 1 d D U P G 1
Sb1_11 Sb 0.22958(15) 0.65223(12) 0.52836(9) 0.1586(10) Uani 0.412 1 d D U P H 2
F1_11 F 0.3038(8) 0.6142(6) 0.5416(6) 0.150(3) Uani 0.412 1 d D U P H 2
F2_11 F 0.3060(6) 0.6960(4) 0.5313(3) 0.1068(19) Uani 0.412 1 d D U P H 2
F3_11 F 0.2091(9) 0.6399(8) 0.4647(5) 0.169(3) Uani 0.412 1 d D U P H 2
F4_11 F 0.1562(8) 0.6963(8) 0.5224(7) 0.168(3) Uani 0.412 1 d D U P H 2
F5_11 F 0.1853(9) 0.6062(8) 0.5604(7) 0.171(3) Uani 0.412 1 d D U P H 2
F6_11 F 0.2484(8) 0.6928(8) 0.5930(5) 0.160(4) Uani 0.412 1 d D U P H 2
O1_13 O -0.0596(2) 0.25594(19) 0.93142(14) 0.0810(10) Uani 1 1 d D U . . .
C2_13 C -0.0865(3) 0.2780(3) 0.89098(18) 0.0800(13) Uani 1 1 d D U . . .
H2_13 H -0.0549 0.2959 0.8753 0.096 Uiso 1 1 calc R U . . .
C3_13 C -0.1315(4) 0.3193(4) 0.9034(3) 0.109(2) Uani 1 1 d D U . . .
H3A_13 H -0.1514 0.3357 0.8751 0.131 Uiso 1 1 calc R U . . .
H3B_13 H -0.1618 0.3023 0.9199 0.131 Uiso 1 1 calc R U . . .
H3C_13 H -0.1102 0.3462 0.9232 0.131 Uiso 1 1 calc R U . . .
C4_13 C -0.1184(5) 0.2382(4) 0.8583(3) 0.136(3) Uani 1 1 d D U . . .
H4A_13 H -0.1305 0.2547 0.8282 0.164 Uiso 1 1 calc R U . . .
H4B_13 H -0.1542 0.2252 0.8708 0.164 Uiso 1 1 calc R U . . .
H4C_13 H -0.0911 0.2087 0.8546 0.164 Uiso 1 1 calc R U . . .
C5_13 C -0.0018(3) 0.2338(3) 0.9271(2) 0.0786(12) Uani 1 1 d D U . . .
H5_13 H -0.0042 0.2156 0.8965 0.094 Uiso 1 1 calc R U . . .
C6_13 C 0.0459(4) 0.2748(3) 0.9292(3) 0.0967(19) Uani 1 1 d D U . . .
H6A_13 H 0.0671 0.2719 0.9019 0.145 Uiso 1 1 calc R U . . .
H6B_13 H 0.0747 0.2698 0.9571 0.145 Uiso 1 1 calc R U . . .
H6C_13 H 0.0275 0.3097 0.9298 0.145 Uiso 1 1 calc R U . . .
C7_13 C 0.0095(4) 0.1931(3) 0.9644(2) 0.0938(19) Uani 1 1 d D U . . .
H7A_13 H -0.0234 0.1674 0.9610 0.141 Uiso 1 1 calc R U . . .
H7B_13 H 0.0115 0.2101 0.9947 0.141 Uiso 1 1 calc R U . . .
H7C_13 H 0.0477 0.1751 0.9620 0.141 Uiso 1 1 calc R U . . .
O1_14 O 0.6427(6) 0.1344(5) 0.7952(5) 0.140(3) Uani 0.5 1 d D U P . .
C2_14 C 0.7028(8) 0.1552(7) 0.8069(8) 0.148(3) Uani 0.5 1 d D U P . .
H2_14 H 0.7342 0.1383 0.7903 0.177 Uiso 0.5 1 calc R U P . .
C3_14 C 0.7058(10) 0.2113(7) 0.8091(8) 0.149(5) Uani 0.5 1 d D U P . .
H3A_14 H 0.7478 0.2224 0.8172 0.179 Uiso 0.5 1 calc R U P . .
H3B_14 H 0.6898 0.2262 0.7790 0.179 Uiso 0.5 1 calc R U P . .
H3C_14 H 0.6818 0.2240 0.8327 0.179 Uiso 0.5 1 calc R U P . .
C4_14 C 0.6985(10) 0.1300(8) 0.8635(7) 0.140(4) Uani 0.5 1 d D U P . .
H4A_14 H 0.6965 0.0915 0.8624 0.168 Uiso 0.5 1 calc R U P . .
H4B_14 H 0.7343 0.1409 0.8843 0.168 Uiso 0.5 1 calc R U P . .
H4C_14 H 0.6623 0.1439 0.8750 0.168 Uiso 0.5 1 calc R U P . .
C5_14 C 0.6104(8) 0.0861(7) 0.8058(7) 0.143(3) Uani 0.5 1 d D U P . .
H5_14 H 0.6390 0.0611 0.8237 0.171 Uiso 0.5 1 calc R U P . .
C6_14 C 0.5841(10) 0.0611(8) 0.7609(7) 0.142(4) Uani 0.5 1 d D U P . .
H6A_14 H 0.5625 0.0290 0.7673 0.170 Uiso 0.5 1 calc R U P . .
H6B_14 H 0.5562 0.0857 0.7435 0.170 Uiso 0.5 1 calc R U P . .
H6C_14 H 0.6167 0.0523 0.7428 0.170 Uiso 0.5 1 calc R U P . .
C7_14 C 0.5491(9) 0.0908(9) 0.8298(8) 0.149(4) Uani 0.5 1 d D U P . .
H7A_14 H 0.5333 0.0556 0.8345 0.179 Uiso 0.5 1 calc R U P . .
H7B_14 H 0.5580 0.1086 0.8597 0.179 Uiso 0.5 1 calc R U P . .
H7C_14 H 0.5191 0.1112 0.8097 0.179 Uiso 0.5 1 calc R U P . .

loop_
_atom_site_aniso_label
_atom_site_aniso_U_11
_atom_site_aniso_U_22
_atom_site_aniso_U_33
_atom_site_aniso_U_23
_atom_site_aniso_U_13
_atom_site_aniso_U_12
Pd1_19 0.04810(19) 0.0709(2) 0.03118(16) 0.00882(14) 0.00041(13) 0.00765(16)
Pd2_19 0.04734(18) 0.0561(2) 0.03012(15) -0.00309(13) -0.00198(12) -0.00337(14)
C1_1 0.061(2) 0.087(2) 0.0330(16) 0.0011(17) -0.0041(15) 0.0181(18)
C2_1 0.0533(19) 0.083(2) 0.0350(16) 0.0061(16) -0.0017(15) 0.0143(17)
C3_1 0.055(2) 0.077(2) 0.0360(17) 0.0087(17) -0.0007(16) 0.0105(18)
N4_1 0.0537(18) 0.076(2) 0.0429(17) 0.0133(16) 0.0046(14) 0.0110(16)
C5_1 0.058(2) 0.075(2) 0.053(2) 0.0169(19) 0.0113(18) 0.0106(19)
C6_1 0.059(2) 0.083(3) 0.051(2) 0.015(2) 0.0094(18) 0.006(2)
C7_1 0.0529(19) 0.090(2) 0.0457(19) 0.0061(18) 0.0020(16) 0.0087(18)
C8_1 0.057(2) 0.101(3) 0.056(2) 0.002(2) 0.0080(19) 0.005(2)
C9_1 0.055(2) 0.105(3) 0.057(2) -0.003(2) 0.0062(19) 0.012(2)
C10_1 0.057(2) 0.096(3) 0.045(2) -0.004(2) -0.0008(17) 0.020(2)
C11_1 0.069(2) 0.084(2) 0.0315(17) 0.0012(18) -0.0011(17) 0.023(2)
C12_1 0.080(3) 0.081(2) 0.0315(17) 0.0031(18) 0.0032(18) 0.026(2)
C13_1 0.094(3) 0.075(2) 0.0333(16) 0.0041(17) 0.0071(18) 0.024(2)
C14_1 0.125(3) 0.074(2) 0.044(2) 0.0047(19) 0.025(2) 0.025(2)
C15_1 0.140(4) 0.072(3) 0.054(2) -0.001(2) 0.032(2) 0.019(3)
C16_1 0.129(3) 0.070(2) 0.050(2) 0.0014(18) 0.024(2) 0.018(2)
N17_1 0.142(3) 0.074(2) 0.061(2) -0.0049(18) 0.033(2) 0.009(2)
C18_1 0.119(3) 0.065(2) 0.049(2) 0.0007(18) 0.019(2) 0.014(2)
C19_1 0.117(3) 0.072(3) 0.059(2) 0.002(2) 0.019(2) 0.010(3)
C20_1 0.098(3) 0.072(2) 0.050(2) 0.0035(19) 0.009(2) 0.011(2)
C21_1 0.066(2) 0.072(2) 0.0384(17) -0.0002(16) -0.0064(16) 0.0141(18)
C22_1 0.065(2) 0.071(2) 0.0332(17) -0.0008(16) -0.0070(16) 0.0154(19)
C23_1 0.087(2) 0.068(2) 0.0340(16) 0.0033(16) 0.0000(17) 0.0202(19)
C24_1 0.094(3) 0.070(2) 0.0332(16) 0.0043(16) 0.0048(17) 0.0235(19)
C25_1 0.085(3) 0.073(2) 0.0309(16) 0.0035(17) -0.0017(17) 0.025(2)
C26_1 0.056(2) 0.072(2) 0.0402(17) 0.0000(17) -0.0062(16) 0.0040(19)
C27_1 0.053(2) 0.071(2) 0.0416(18) -0.0005(17) 0.0002(16) -0.0067(19)
C28_1 0.0560(19) 0.062(2) 0.0400(16) 0.0019(15) 0.0055(15) -0.0095(16)
C29_1 0.0583(18) 0.0545(19) 0.0317(15) 0.0014(14) 0.0069(14) -0.0073(16)
C30_1 0.0564(19) 0.0507(19) 0.0267(14) 0.0008(14) 0.0023(13) -0.0070(15)
N31_1 0.0579(17) 0.0542(17) 0.0255(13) -0.0008(12) 0.0017(12) -0.0046(14)
C32_1 0.066(2) 0.054(2) 0.0269(15) -0.0008(14) 0.0003(14) -0.0016(17)
C33_1 0.072(2) 0.054(2) 0.0286(15) -0.0017(15) 0.0072(15) -0.0019(18)
C34_1 0.067(2) 0.0533(19) 0.0331(15) 0.0020(14) 0.0116(14) -0.0059(16)
C35_1 0.069(2) 0.061(2) 0.0409(18) 0.0014(17) 0.0197(17) -0.0066(18)
C36_1 0.067(2) 0.076(3) 0.051(2) 0.0026(19) 0.0206(18) -0.007(2)
C37_1 0.060(2) 0.074(2) 0.049(2) 0.0005(19) 0.0127(17) -0.009(2)
C17A_1 0.150(4) 0.096(3) 0.081(3) -0.017(3) 0.032(3) -0.004(3)
C17B_1 0.158(5) 0.127(4) 0.109(4) -0.018(4) 0.018(4) -0.011(4)
C17C_1 0.168(5) 0.152(5) 0.124(5) -0.019(4) 0.018(4) -0.015(4)
C17D_1 0.171(6) 0.171(6) 0.136(5) -0.018(5) 0.021(5) -0.022(5)
C17E_1 0.171(6) 0.181(6) 0.141(6) -0.023(5) 0.027(5) -0.024(5)
C17F_1 0.187(9) 0.204(9) 0.162(8) -0.030(7) 0.035(7) -0.020(8)
C1_2 0.071(2) 0.0528(19) 0.057(2) 0.0116(17) 0.0112(17) -0.0051(17)
C2_2 0.065(2) 0.0526(19) 0.056(2) 0.0124(16) 0.0147(17) -0.0012(16)
C3_2 0.057(2) 0.056(2) 0.0483(19) 0.0136(16) 0.0108(16) 0.0037(17)
N4_2 0.0548(18) 0.0625(19) 0.0481(17) 0.0157(15) 0.0079(14) 0.0060(15)
C5_2 0.061(2) 0.061(2) 0.059(2) 0.0174(18) 0.0139(18) 0.0067(18)
C6_2 0.070(2) 0.059(2) 0.072(2) 0.0117(19) 0.020(2) 0.006(2)
C7_2 0.074(2) 0.0524(19) 0.071(2) 0.0082(18) 0.0215(19) 0.0029(18)
C8_2 0.087(3) 0.057(2) 0.080(3) 0.002(2) 0.024(2) 0.000(2)
C9_2 0.091(3) 0.059(2) 0.077(3) -0.004(2) 0.020(2) -0.008(2)
C10_2 0.084(3) 0.057(2) 0.067(2) 0.0036(19) 0.016(2) -0.010(2)
C11_2 0.060(2) 0.058(2) 0.051(2) 0.0090(17) 0.0021(17) -0.0091(17)
C12_2 0.054(2) 0.062(2) 0.0469(19) 0.0072(17) -0.0051(16) -0.0088(17)
C13_2 0.0487(18) 0.068(2) 0.0434(17) 0.0045(16) -0.0064(15) -0.0076(16)
C14_2 0.053(2) 0.072(2) 0.054(2) 0.0013(19) -0.0016(17) -0.0123(18)
C15_2 0.054(2) 0.079(2) 0.058(2) -0.001(2) 0.0025(18) -0.0162(19)
C16_2 0.0499(18) 0.079(2) 0.0481(19) -0.0026(17) 0.0032(16) -0.0111(17)
N17_2 0.0513(17) 0.083(2) 0.0544(18) -0.0068(17) 0.0074(15) -0.0104(16)
C18_2 0.0516(19) 0.080(2) 0.0412(17) -0.0064(17) 0.0015(15) -0.0062(17)
C19_2 0.055(2) 0.083(2) 0.0429(19) -0.0074(18) 0.0085(17) -0.0049(19)
C20_2 0.059(2) 0.075(2) 0.0369(18) -0.0074(17) 0.0041(16) -0.0001(19)
C21_2 0.0523(18) 0.070(2) 0.0319(15) 0.0001(15) 0.0023(14) 0.0011(16)
C22_2 0.052(2) 0.070(2) 0.0337(16) 0.0008(16) 0.0031(15) 0.0011(17)
C23_2 0.0491(18) 0.073(2) 0.0326(15) 0.0002(15) -0.0034(14) -0.0024(16)
C24_2 0.0472(17) 0.071(2) 0.0359(16) 0.0012(15) -0.0025(14) -0.0063(16)
C25_2 0.0481(19) 0.066(2) 0.0403(18) 0.0036(16) -0.0019(15) -0.0065(16)
C26_2 0.055(2) 0.067(2) 0.0342(17) -0.0049(16) 0.0032(15) 0.0046(17)
C27_2 0.055(2) 0.064(2) 0.0365(17) -0.0047(16) 0.0065(15) 0.0084(17)
C28_2 0.0530(18) 0.0605(19) 0.0380(16) -0.0039(15) 0.0033(14) 0.0059(16)
C29_2 0.0440(16) 0.0538(17) 0.0357(15) -0.0025(14) 0.0008(13) 0.0038(14)
C30_2 0.0433(17) 0.0505(18) 0.0339(15) -0.0010(14) 0.0000(13) -0.0005(15)
N31_2 0.0489(17) 0.0529(17) 0.0356(14) 0.0019(13) 0.0020(13) 0.0007(14)
C32_2 0.0504(19) 0.0539(19) 0.0411(17) 0.0023(15) 0.0055(15) 0.0008(16)
C33_2 0.0479(19) 0.0522(19) 0.0445(18) 0.0005(15) 0.0050(15) -0.0018(16)
C34_2 0.0473(17) 0.0533(18) 0.0419(16) -0.0021(14) -0.0001(14) 0.0010(15)
C35_2 0.063(2) 0.059(2) 0.051(2) -0.0073(17) 0.0001(18) -0.0036(18)
C36_2 0.073(2) 0.065(2) 0.052(2) -0.0103(18) 0.0022(19) 0.001(2)
C37_2 0.069(2) 0.065(2) 0.0438(19) -0.0102(17) 0.0047(18) 0.0040(19)
C17A_2 0.058(2) 0.094(3) 0.073(3) -0.006(2) 0.015(2) -0.009(2)
C17B_2 0.066(3) 0.098(3) 0.078(3) -0.001(3) 0.017(2) -0.009(2)
C17C_2 0.078(3) 0.105(3) 0.093(3) -0.002(3) 0.032(3) -0.009(3)
C17D_2 0.101(4) 0.122(4) 0.104(3) -0.001(3) 0.041(3) -0.016(3)
C17E_2 0.107(4) 0.122(5) 0.109(4) 0.001(4) 0.042(4) -0.022(4)
C17F_2 0.106(6) 0.124(7) 0.122(7) -0.006(6) 0.031(6) -0.024(5)
C18E_2 0.104(4) 0.121(5) 0.111(4) -0.001(4) 0.045(4) -0.017(4)
C18F_2 0.113(7) 0.117(8) 0.116(6) -0.005(6) 0.056(6) -0.014(7)
C1_3 0.057(2) 0.080(2) 0.0300(15) -0.0080(15) -0.0119(14) 0.0144(17)
C2_3 0.0522(18) 0.083(2) 0.0259(14) -0.0049(15) -0.0079(13) 0.0162(17)
C3_3 0.050(2) 0.083(2) 0.0266(15) -0.0019(16) -0.0037(14) 0.0103(18)
N4_3 0.0540(18) 0.087(2) 0.0284(14) 0.0027(15) -0.0016(13) 0.0120(17)
C5_3 0.066(2) 0.094(3) 0.0288(16) 0.0066(17) 0.0008(16) 0.020(2)
C6_3 0.073(2) 0.100(3) 0.0270(16) 0.0005(18) -0.0022(17) 0.020(2)
C7_3 0.067(2) 0.094(2) 0.0263(15) -0.0048(16) -0.0056(15) 0.0200(19)
C8_3 0.078(3) 0.098(3) 0.0288(17) -0.0107(18) -0.0060(18) 0.022(2)
C9_3 0.082(3) 0.094(3) 0.0367(19) -0.0144(19) -0.0099(19) 0.022(2)
C10_3 0.072(2) 0.085(3) 0.0366(18) -0.0127(18) -0.0096(18) 0.015(2)
C11_3 0.053(2) 0.074(2) 0.0362(17) -0.0077(16) -0.0083(15) 0.0075(18)
C12_3 0.052(2) 0.076(2) 0.0395(17) -0.0104(17) -0.0049(15) 0.0015(19)
C13_3 0.0515(19) 0.083(2) 0.0413(17) -0.0140(17) 0.0002(15) 0.0021(18)
C14_3 0.053(2) 0.104(3) 0.055(2) -0.020(2) -0.0015(18) 0.000(2)
C15_3 0.053(2) 0.108(3) 0.061(2) -0.021(2) 0.0045(19) 0.002(2)
C16_3 0.055(2) 0.097(3) 0.053(2) -0.0188(19) 0.0085(17) 0.0004(19)
N17_3 0.0585(19) 0.108(3) 0.0586(19) -0.0243(19) 0.0128(16) 0.0026(19)
C18_3 0.062(2) 0.090(2) 0.0465(18) -0.0152(18) 0.0114(16) 0.0034(19)
C19_3 0.071(2) 0.089(3) 0.044(2) -0.014(2) 0.0119(18) 0.003(2)
C20_3 0.072(2) 0.074(2) 0.0370(18) -0.0086(18) 0.0072(17) 0.003(2)
C21_3 0.066(2) 0.060(2) 0.0348(16) -0.0023(15) 0.0048(15) 0.0002(17)
C22_3 0.061(2) 0.062(2) 0.0327(16) -0.0026(16) 0.0054(15) -0.0001(18)
C23_3 0.0593(19) 0.072(2) 0.0361(16) -0.0079(16) 0.0074(15) 0.0019(17)
C24_3 0.0535(19) 0.077(2) 0.0407(17) -0.0103(17) 0.0062(15) 0.0008(18)
C25_3 0.0481(19) 0.072(2) 0.0363(17) -0.0094(17) 0.0035(15) 0.0006(18)
C26_3 0.072(2) 0.053(2) 0.0301(16) -0.0018(15) 0.0055(15) -0.0019(17)
C27_3 0.070(2) 0.053(2) 0.0316(16) -0.0012(15) 0.0046(15) -0.0063(17)
C28_3 0.068(2) 0.0552(19) 0.0345(16) 0.0012(15) 0.0031(15) -0.0121(16)
C29_3 0.0606(19) 0.0608(19) 0.0337(16) 0.0008(15) 0.0010(14) -0.0137(16)
C30_3 0.0530(19) 0.060(2) 0.0340(16) -0.0028(15) -0.0008(15) -0.0099(16)
N31_3 0.0549(18) 0.0660(19) 0.0379(15) -0.0065(15) -0.0033(14) -0.0068(15)
C32_3 0.055(2) 0.078(2) 0.050(2) -0.0116(19) -0.0066(17) -0.0063(19)
C33_3 0.056(2) 0.080(3) 0.055(2) -0.012(2) -0.0076(18) -0.0133(19)
C34_3 0.062(2) 0.070(2) 0.0430(18) -0.0061(17) -0.0004(16) -0.0157(17)
C35_3 0.073(2) 0.071(2) 0.0442(19) -0.0042(18) -0.0038(18) -0.024(2)
C36_3 0.080(3) 0.064(2) 0.0430(19) -0.0037(18) -0.0018(18) -0.023(2)
C37_3 0.078(2) 0.060(2) 0.0378(18) 0.0000(17) 0.0035(17) -0.0120(19)
C17A_3 0.063(2) 0.131(4) 0.075(3) -0.025(3) 0.018(2) 0.007(3)
C17B_3 0.074(3) 0.154(4) 0.095(3) -0.005(3) 0.020(3) 0.004(3)
C17C_3 0.080(4) 0.166(5) 0.101(4) -0.002(4) 0.018(3) 0.005(4)
C17D_3 0.082(4) 0.169(5) 0.103(5) -0.002(5) 0.017(4) 0.006(4)
C17E_3 0.085(6) 0.170(7) 0.107(6) -0.005(6) 0.011(5) 0.003(5)
C17F_3 0.088(9) 0.180(10) 0.116(9) -0.007(8) 0.003(8) -0.015(8)
C19C_3 0.080(3) 0.165(5) 0.099(4) 0.000(4) 0.018(3) 0.004(4)
C19D_3 0.086(4) 0.169(5) 0.102(5) 0.000(4) 0.012(4) 0.003(4)
C19E_3 0.090(5) 0.173(7) 0.109(6) 0.004(5) 0.009(4) 0.001(5)
C19F_3 0.097(7) 0.167(10) 0.115(8) 0.021(8) -0.015(6) -0.008(7)
C1_4 0.063(2) 0.078(2) 0.0475(19) -0.0068(18) 0.0115(16) -0.0033(19)
C2_4 0.0512(18) 0.075(2) 0.0461(18) -0.0062(17) 0.0059(15) -0.0017(17)
C3_4 0.0465(18) 0.066(2) 0.0380(17) -0.0016(16) -0.0010(14) -0.0011(17)
N4_4 0.0469(17) 0.080(2) 0.0350(15) -0.0033(15) -0.0039(13) 0.0014(16)
C5_4 0.050(2) 0.098(3) 0.046(2) -0.012(2) -0.0074(17) 0.006(2)
C6_4 0.051(2) 0.107(3) 0.058(2) -0.022(2) -0.0059(18) 0.001(2)
C7_4 0.052(2) 0.101(3) 0.060(2) -0.019(2) 0.0064(17) -0.005(2)
C8_4 0.057(2) 0.118(3) 0.079(3) -0.023(3) 0.012(2) -0.009(2)
C9_4 0.064(2) 0.119(3) 0.079(3) -0.021(3) 0.021(2) -0.006(3)
C10_4 0.070(2) 0.101(3) 0.067(2) -0.019(2) 0.020(2) -0.004(2)
C11_4 0.068(2) 0.069(2) 0.0389(18) -0.0045(17) 0.0111(16) 0.0036(19)
C12_4 0.071(2) 0.066(2) 0.0373(18) -0.0018(17) 0.0039(17) 0.0048(19)
C13_4 0.074(2) 0.064(2) 0.0374(17) -0.0011(16) -0.0001(16) 0.0009(18)
C14_4 0.082(3) 0.072(2) 0.0415(19) -0.0054(18) 0.0024(19) 0.004(2)
C15_4 0.087(3) 0.073(2) 0.0380(19) -0.0072(18) -0.0020(19) -0.003(2)
C16_4 0.083(2) 0.065(2) 0.0360(17) -0.0002(16) -0.0043(16) -0.0064(18)
N17_4 0.083(2) 0.0676(19) 0.0380(16) 0.0002(15) -0.0058(15) -0.0133(17)
C18_4 0.079(2) 0.064(2) 0.0358(16) 0.0074(16) -0.0048(16) -0.0132(18)
C19_4 0.075(2) 0.070(2) 0.0408(19) 0.0089(18) -0.0070(18) -0.017(2)
C20_4 0.066(2) 0.072(2) 0.0431(19) 0.0098(18) -0.0049(17) -0.017(2)
C21_4 0.063(2) 0.068(2) 0.0402(17) 0.0115(16) 0.0000(16) -0.0129(17)
C22_4 0.066(2) 0.063(2) 0.0366(17) 0.0079(16) -0.0024(16) -0.0107(18)
C23_4 0.071(2) 0.062(2) 0.0330(16) 0.0072(15) -0.0043(15) -0.0093(17)
C24_4 0.076(2) 0.060(2) 0.0336(16) 0.0007(15) -0.0039(16) -0.0045(17)
C25_4 0.073(2) 0.057(2) 0.0331(16) -0.0001(16) -0.0016(16) -0.0004(18)
C26_4 0.057(2) 0.074(2) 0.0431(19) 0.0100(17) -0.0011(17) -0.0138(18)
C27_4 0.051(2) 0.077(2) 0.0441(19) 0.0064(17) -0.0049(16) -0.0161(18)
C28_4 0.0473(18) 0.087(2) 0.0420(18) 0.0007(17) -0.0052(15) -0.0109(17)
C29_4 0.0438(17) 0.083(2) 0.0401(17) -0.0035(17) -0.0048(14) -0.0055(16)
C30_4 0.0439(18) 0.074(2) 0.0383(17) -0.0044(17) -0.0050(15) -0.0064(17)
N31_4 0.0459(16) 0.070(2) 0.0397(16) -0.0074(15) -0.0034(13) -0.0022(15)
C32_4 0.049(2) 0.074(2) 0.0463(19) -0.0080(18) -0.0037(16) -0.0009(18)
C33_4 0.053(2) 0.084(3) 0.053(2) -0.014(2) -0.0013(18) 0.0028(19)
C34_4 0.0512(19) 0.090(2) 0.0494(19) -0.0132(18) -0.0003(16) -0.0036(18)
C35_4 0.057(2) 0.102(3) 0.060(2) -0.015(2) 0.008(2) -0.004(2)
C36_4 0.059(2) 0.107(3) 0.061(2) -0.009(2) 0.012(2) -0.013(2)
C37_4 0.053(2) 0.101(3) 0.050(2) -0.002(2) 0.0037(18) -0.013(2)
C17A_4 0.088(3) 0.067(2) 0.0399(19) 0.0008(18) -0.0061(19) -0.017(2)
C17B_4 0.079(3) 0.069(2) 0.0417(19) 0.0068(18) -0.0062(19) -0.017(2)
C17C_4 0.080(3) 0.072(2) 0.047(2) 0.0072(19) -0.010(2) -0.020(2)
C17D_4 0.091(3) 0.079(3) 0.060(2) 0.014(2) -0.019(2) -0.031(2)
C17E_4 0.108(4) 0.087(3) 0.071(3) 0.016(3) -0.030(3) -0.037(3)
C17F_4 0.142(6) 0.110(5) 0.077(4) -0.003(4) -0.025(4) -0.042(4)
Sb1_5 0.0506(13) 0.0507(13) 0.0212(11) 0.0052(9) -0.0017(8) -0.0043(9)
F1_5 0.080(3) 0.091(3) 0.075(3) 0.030(3) 0.022(3) 0.022(3)
F2_5 0.080(3) 0.111(4) 0.082(3) 0.040(3) 0.024(3) 0.028(3)
F3_5 0.087(3) 0.086(3) 0.061(3) 0.025(2) -0.016(3) -0.030(3)
F4_5 0.091(3) 0.071(3) 0.066(3) 0.024(2) -0.010(3) -0.024(2)
F5_5 0.134(5) 0.077(3) 0.036(2) -0.003(2) -0.012(2) 0.002(3)
F6_5 0.130(5) 0.077(3) 0.0329(19) 0.0033(19) -0.013(2) -0.007(3)
Sb1_6 0.0313(12) 0.0592(19) 0.0297(16) -0.0024(13) -0.0014(10) 0.0036(11)
F1_6 0.103(5) 0.074(3) 0.064(4) -0.011(3) -0.028(3) 0.022(3)
F2_6 0.058(3) 0.134(5) 0.041(3) 0.019(3) 0.006(2) 0.018(4)
F3_6 0.050(3) 0.112(5) 0.061(3) 0.022(3) -0.016(2) -0.017(3)
F4_6 0.050(3) 0.098(4) 0.059(3) 0.028(3) -0.017(2) -0.014(3)
F5_6 0.058(3) 0.112(5) 0.039(2) 0.018(3) 0.004(2) 0.018(3)
F6_6 0.107(5) 0.069(3) 0.055(3) -0.004(3) -0.027(3) 0.020(3)
Sb1_7 0.0685(2) 0.0976(3) 0.04241(18) 0.00796(17) -0.00903(15) 0.0234(2)
F1_7 0.143(4) 0.142(4) 0.088(2) 0.031(2) 0.035(2) 0.037(3)
F2_7 0.122(3) 0.175(4) 0.108(3) -0.004(3) -0.007(3) -0.009(3)
F3_7 0.133(3) 0.216(4) 0.094(3) 0.033(3) 0.017(2) 0.101(3)
F4_7 0.151(4) 0.217(5) 0.076(2) 0.062(3) 0.013(2) 0.065(3)
F5_7 0.145(4) 0.192(5) 0.132(4) -0.051(3) -0.024(3) 0.013(3)
F6_7 0.129(3) 0.189(4) 0.083(3) -0.007(3) -0.012(2) 0.075(3)
Sb1_8 0.0419(2) 0.0803(3) 0.0612(3) -0.0064(2) 0.00373(17) 0.00912(18)
F1_8 0.0618(19) 0.085(2) 0.068(2) 0.0122(18) 0.0100(16) 0.0044(17)
F2_8 0.059(2) 0.084(2) 0.085(3) 0.0091(19) 0.0019(18) -0.0030(18)
F3_8 0.076(2) 0.103(3) 0.065(2) 0.0176(19) 0.0160(18) 0.036(2)
F4_8 0.080(3) 0.101(3) 0.081(2) -0.016(2) -0.015(2) 0.037(2)
F5_8 0.062(2) 0.097(2) 0.109(3) -0.037(2) 0.000(2) 0.0065(18)
F6_8 0.064(2) 0.096(3) 0.089(2) -0.027(2) 0.0250(19) -0.0047(19)
Sb1_9 0.0558(15) 0.085(2) 0.211(5) 0.000(2) 0.015(2) 0.0135(13)
F1_9 0.112(11) 0.115(9) 0.191(9) 0.004(7) 0.012(7) -0.003(7)
F2_9 0.084(6) 0.102(7) 0.193(7) -0.005(6) 0.018(5) 0.013(6)
F3_9 0.085(6) 0.148(12) 0.186(11) 0.001(8) 0.022(6) 0.026(7)
F4_9 0.075(7) 0.107(10) 0.209(11) -0.023(8) 0.019(7) 0.003(8)
F5_9 0.073(6) 0.092(8) 0.193(7) 0.004(6) 0.020(5) 0.008(6)
F6_9 0.128(13) 0.092(7) 0.179(10) -0.020(7) 0.028(8) -0.006(7)
Sb1_10 0.0825(5) 0.0873(5) 0.0394(3) 0.0014(3) 0.0040(3) 0.0363(4)
F1_10 0.100(3) 0.117(4) 0.080(4) -0.006(3) -0.008(3) 0.047(3)
F2_10 0.092(4) 0.143(4) 0.083(3) 0.045(3) 0.007(3) 0.033(3)
F3_10 0.105(4) 0.148(4) 0.046(2) -0.021(3) 0.005(2) 0.060(3)
F4_10 0.085(3) 0.080(3) 0.065(3) -0.012(2) 0.013(2) 0.029(3)
F5_10 0.121(4) 0.089(3) 0.064(3) 0.005(3) -0.004(3) 0.009(3)
F6_10 0.096(4) 0.102(4) 0.060(2) -0.008(2) 0.007(3) 0.000(3)
Sb1_11 0.207(2) 0.172(2) 0.1059(15) 0.0310(14) 0.0563(16) 0.0510(17)
F1_11 0.188(5) 0.121(4) 0.145(6) 0.028(5) 0.044(4) 0.021(4)
F2_11 0.182(4) 0.085(4) 0.062(4) 0.011(3) 0.049(4) 0.072(3)
F3_11 0.194(6) 0.186(7) 0.132(3) -0.003(4) 0.037(4) 0.032(5)
F4_11 0.188(4) 0.176(6) 0.144(6) 0.004(5) 0.041(5) 0.039(4)
F5_11 0.190(6) 0.181(5) 0.149(6) 0.018(5) 0.048(5) 0.023(4)
F6_11 0.175(7) 0.193(7) 0.123(5) 0.009(5) 0.063(4) 0.016(6)
O1_13 0.099(2) 0.092(2) 0.0552(18) 0.0051(17) 0.0239(17) 0.0225(19)
C2_13 0.099(3) 0.101(3) 0.043(2) 0.002(2) 0.026(2) 0.021(3)
C3_13 0.117(5) 0.139(5) 0.069(4) -0.001(4) 0.008(4) 0.051(4)
C4_13 0.165(7) 0.147(6) 0.089(5) -0.028(4) -0.014(4) 0.024(5)
C5_13 0.101(3) 0.078(3) 0.063(2) 0.008(2) 0.033(2) 0.020(2)
C6_13 0.108(4) 0.086(4) 0.101(5) 0.004(3) 0.028(4) 0.010(3)
C7_13 0.126(5) 0.086(4) 0.075(4) 0.016(3) 0.034(3) 0.028(3)
O1_14 0.148(6) 0.115(5) 0.145(6) -0.003(5) -0.021(5) 0.070(5)
C2_14 0.151(6) 0.131(6) 0.152(7) -0.009(5) -0.015(6) 0.065(5)
C3_14 0.145(9) 0.134(6) 0.158(10) -0.018(7) -0.017(8) 0.060(6)
C4_14 0.137(9) 0.137(8) 0.139(7) -0.022(7) -0.011(6) 0.070(7)
C5_14 0.155(6) 0.115(6) 0.148(7) 0.007(5) -0.018(6) 0.070(5)
C6_14 0.154(9) 0.108(7) 0.153(8) 0.013(7) -0.019(7) 0.056(7)
C7_14 0.159(8) 0.121(9) 0.157(9) 0.012(7) -0.016(7) 0.062(7)

loop_
_atom_type_symbol
_atom_type_description
_atom_type_scat_dispersion_real
_atom_type_scat_dispersion_imag
_atom_type_scat_source
C C 0.0015 0.0010 'International Tables Vol C Tables 4.2.6.8 and 6.1.1.4'
H H 0.0000 0.0000 'International Tables Vol C Tables 4.2.6.8 and 6.1.1.4'
N N 0.0034 0.0020 'International Tables Vol C Tables 4.2.6.8 and 6.1.1.4'
F F 0.0103 0.0063 'International Tables Vol C Tables 4.2.6.8 and 6.1.1.4'
Pd Pd -1.8919 0.6722 'International Tables Vol C Tables 4.2.6.8 and 6.1.1.4'
Sb Sb -1.0176 1.0372 'International Tables Vol C Tables 4.2.6.8 and 6.1.1.4'
O O 0.0062 0.0037 'International Tables Vol C Tables 4.2.6.8 and 6.1.1.4'

loop_
_geom_angle_atom_site_label_1
_geom_angle_atom_site_label_2
_geom_angle_atom_site_label_3
_geom_angle
_geom_angle_site_symmetry_1
_geom_angle_site_symmetry_3
_geom_angle_publ_flag
N4_3 Pd1_19 N4_4 90.02(16) . . ?
N4_3 Pd1_19 N4_1 90.27(17) . . ?
N4_4 Pd1_19 N4_1 179.71(18) . . ?
N4_3 Pd1_19 N4_2 179.14(16) . . ?
N4_4 Pd1_19 N4_2 89.14(16) . . ?
N4_1 Pd1_19 N4_2 90.56(17) . . ?
N31_4 Pd2_19 N31_1 179.52(16) . . ?
N31_4 Pd2_19 N31_2 89.16(15) . . ?
N31_1 Pd2_19 N31_2 90.58(14) . . ?
N31_4 Pd2_19 N31_3 90.18(15) . . ?
N31_1 Pd2_19 N31_3 90.08(15) . . ?
N31_2 Pd2_19 N31_3 179.07(15) . . ?
C10_1 C1_1 C11_1 121.5(4) . . ?
C10_1 C1_1 C2_1 119.0(4) . . ?
C11_1 C1_1 C2_1 119.5(4) . . ?
C3_1 C2_1 C7_1 117.1(4) . . ?
C3_1 C2_1 C1_1 123.1(4) . . ?
C7_1 C2_1 C1_1 119.8(4) . . ?
N4_1 C3_1 C2_1 123.8(4) . . ?
N4_1 C3_1 H3_1 118.1 . . ?
C2_1 C3_1 H3_1 118.1 . . ?
C3_1 N4_1 C5_1 118.7(4) . . ?
C3_1 N4_1 Pd1_19 121.2(3) . . ?
C5_1 N4_1 Pd1_19 120.1(3) . . ?
N4_1 C5_1 C6_1 122.2(5) . . ?
N4_1 C5_1 H5_1 118.9 . . ?
C6_1 C5_1 H5_1 118.9 . . ?
C5_1 C6_1 C7_1 120.8(5) . . ?
C5_1 C6_1 H6_1 119.6 . . ?
C7_1 C6_1 H6_1 119.6 . . ?
C6_1 C7_1 C8_1 124.4(5) . . ?
C6_1 C7_1 C2_1 117.4(4) . . ?
C8_1 C7_1 C2_1 118.2(4) . . ?
C9_1 C8_1 C7_1 120.0(5) . . ?
C9_1 C8_1 H8_1 120.0 . . ?
C7_1 C8_1 H8_1 120.0 . . ?
C8_1 C9_1 C10_1 122.4(5) . . ?
C8_1 C9_1 H9_1 118.8 . . ?
C10_1 C9_1 H9_1 118.8 . . ?
C1_1 C10_1 C9_1 120.6(5) . . ?
C1_1 C10_1 H10_1 119.7 . . ?
C9_1 C10_1 H10_1 119.7 . . ?
C12_1 C11_1 C1_1 176.5(5) . . ?
C11_1 C12_1 C13_1 177.0(5) . . ?
C14_1 C13_1 C25_1 120.9(5) . . ?
C14_1 C13_1 C12_1 120.3(4) . . ?
C25_1 C13_1 C12_1 118.7(4) . . ?
C15_1 C14_1 C13_1 120.7(5) . . ?
C15_1 C14_1 H14_1 119.6 . . ?
C13_1 C14_1 H14_1 119.6 . . ?
C14_1 C15_1 C16_1 117.5(5) . . ?
C14_1 C15_1 H15_1 121.3 . . ?
C16_1 C15_1 H15_1 121.3 . . ?
N17_1 C16_1 C24_1 108.0(4) . . ?
N17_1 C16_1 C15_1 129.5(5) . . ?
C24_1 C16_1 C15_1 122.4(5) . . ?
C16_1 N17_1 C18_1 109.2(4) . . ?
C16_1 N17_1 C17A_1 122.7(5) . . ?
C18_1 N17_1 C17A_1 128.0(5) . . ?
C19_1 C18_1 N17_1 130.0(5) . . ?
C19_1 C18_1 C23_1 121.1(4) . . ?
N17_1 C18_1 C23_1 108.8(4) . . ?
C20_1 C19_1 C18_1 118.5(5) . . ?
C20_1 C19_1 H19_1 120.7 . . ?
C18_1 C19_1 H19_1 120.7 . . ?
C19_1 C20_1 C21_1 121.1(5) . . ?
C19_1 C20_1 H20_1 119.4 . . ?
C21_1 C20_1 H20_1 119.4 . . ?
C22_1 C21_1 C20_1 119.9(4) . . ?
C22_1 C21_1 C26_1 118.8(4) . . ?
C20_1 C21_1 C26_1 121.3(5) . . ?
C21_1 C22_1 C23_1 119.4(4) . . ?
C21_1 C22_1 H22_1 120.3 . . ?
C23_1 C22_1 H22_1 120.3 . . ?
C22_1 C23_1 C18_1 120.0(4) . . ?
C22_1 C23_1 C24_1 133.7(5) . . ?
C18_1 C23_1 C24_1 106.3(4) . . ?
C25_1 C24_1 C16_1 119.4(4) . . ?
C25_1 C24_1 C23_1 132.9(4) . . ?
C16_1 C24_1 C23_1 107.7(4) . . ?
C24_1 C25_1 C13_1 119.1(4) . . ?
C24_1 C25_1 H25_1 120.5 . . ?
C13_1 C25_1 H25_1 120.5 . . ?
C27_1 C26_1 C21_1 176.0(6) . . ?
C26_1 C27_1 C28_1 169.7(5) . . ?
C37_1 C28_1 C27_1 122.9(4) . . ?
C37_1 C28_1 C29_1 119.0(3) . . ?
C27_1 C28_1 C29_1 118.0(4) . . ?
C30_1 C29_1 C34_1 118.3(3) . . ?
C30_1 C29_1 C28_1 122.2(3) . . ?
C34_1 C29_1 C28_1 119.5(3) . . ?
N31_1 C30_1 C29_1 123.1(3) . . ?
N31_1 C30_1 H30_1 118.4 . . ?
C29_1 C30_1 H30_1 118.4 . . ?
C30_1 N31_1 C32_1 118.4(4) . . ?
C30_1 N31_1 Pd2_19 120.1(2) . . ?
C32_1 N31_1 Pd2_19 121.5(3) . . ?
C33_1 C32_1 N31_1 122.5(4) . . ?
C33_1 C32_1 H32_1 118.7 . . ?
N31_1 C32_1 H32_1 118.7 . . ?
C32_1 C33_1 C34_1 120.3(4) . . ?
C32_1 C33_1 H33_1 119.9 . . ?
C34_1 C33_1 H33_1 119.9 . . ?
C33_1 C34_1 C29_1 116.7(4) . . ?
C33_1 C34_1 C35_1 124.4(4) . . ?
C29_1 C34_1 C35_1 118.9(4) . . ?
C36_1 C35_1 C34_1 120.0(4) . . ?
C36_1 C35_1 H35_1 120.0 . . ?
C34_1 C35_1 H35_1 120.0 . . ?
C35_1 C36_1 C37_1 121.6(4) . . ?
C35_1 C36_1 H36_1 119.2 . . ?
C37_1 C36_1 H36_1 119.2 . . ?
C28_1 C37_1 C36_1 120.7(4) . . ?
C28_1 C37_1 H37_1 119.6 . . ?
C36_1 C37_1 H37_1 119.6 . . ?
N17_1 C17A_1 C17B_1 106.2(7) . . ?
N17_1 C17A_1 H17A_1 110.5 . . ?
C17B_1 C17A_1 H17A_1 110.5 . . ?
N17_1 C17A_1 H17B_1 110.5 . . ?
C17B_1 C17A_1 H17B_1 110.5 . . ?
H17A_1 C17A_1 H17B_1 108.7 . . ?
C17A_1 C17B_1 C17C_1 114.7(9) . . ?
C17A_1 C17B_1 H17C_1 108.6 . . ?
C17C_1 C17B_1 H17C_1 108.6 . . ?
C17A_1 C17B_1 H17D_1 108.6 . . ?
C17C_1 C17B_1 H17D_1 108.6 . . ?
H17C_1 C17B_1 H17D_1 107.6 . . ?
C17D_1 C17C_1 C17B_1 110.1(10) . . ?
C17D_1 C17C_1 H17E_1 109.6 . . ?
C17B_1 C17C_1 H17E_1 109.6 . . ?
C17D_1 C17C_1 H17F_1 109.6 . . ?
C17B_1 C17C_1 H17F_1 109.6 . . ?
H17E_1 C17C_1 H17F_1 108.2 . . ?
C17C_1 C17D_1 C17E_1 110.3(11) . . ?
C17C_1 C17D_1 H17G_1 109.6 . . ?
C17E_1 C17D_1 H17G_1 109.6 . . ?
C17C_1 C17D_1 H17H_1 109.6 . . ?
C17E_1 C17D_1 H17H_1 109.6 . . ?
H17G_1 C17D_1 H17H_1 108.1 . . ?
C17F_1 C17E_1 C17D_1 116.1(13) . . ?
C17F_1 C17E_1 H17I_1 108.3 . . ?
C17D_1 C17E_1 H17I_1 108.3 . . ?
C17F_1 C17E_1 H17J_1 108.3 . . ?
C17D_1 C17E_1 H17J_1 108.3 . . ?
H17I_1 C17E_1 H17J_1 107.4 . . ?
C17E_1 C17F_1 H17K_1 109.5 . . ?
C17E_1 C17F_1 H17L_1 109.5 . . ?
H17K_1 C17F_1 H17L_1 109.5 . . ?
C17E_1 C17F_1 H17M_1 109.5 . . ?
H17K_1 C17F_1 H17M_1 109.5 . . ?
H17L_1 C17F_1 H17M_1 109.5 . . ?
C10_2 C1_2 C2_2 118.5(4) . . ?
C10_2 C1_2 C11_2 123.4(5) . . ?
C2_2 C1_2 C11_2 118.1(4) . . ?
C3_2 C2_2 C7_2 117.9(4) . . ?
C3_2 C2_2 C1_2 122.2(4) . . ?
C7_2 C2_2 C1_2 119.8(4) . . ?
N4_2 C3_2 C2_2 123.5(4) . . ?
N4_2 C3_2 H3_2 118.2 . . ?
C2_2 C3_2 H3_2 118.2 . . ?
C3_2 N4_2 C5_2 117.9(4) . . ?
C3_2 N4_2 Pd1_19 121.1(3) . . ?
C5_2 N4_2 Pd1_19 120.8(3) . . ?
C6_2 C5_2 N4_2 123.1(5) . . ?
C6_2 C5_2 H5_2 118.5 . . ?
N4_2 C5_2 H5_2 118.5 . . ?
C5_2 C6_2 C7_2 119.7(5) . . ?
C5_2 C6_2 H6_2 120.1 . . ?
C7_2 C6_2 H6_2 120.1 . . ?
C6_2 C7_2 C8_2 124.0(5) . . ?
C6_2 C7_2 C2_2 117.0(4) . . ?
C8_2 C7_2 C2_2 119.0(5) . . ?
C9_2 C8_2 C7_2 119.5(5) . . ?
C9_2 C8_2 H8_2 120.2 . . ?
C7_2 C8_2 H8_2 120.2 . . ?
C8_2 C9_2 C10_2 122.1(5) . . ?
C8_2 C9_2 H9_2 119.0 . . ?
C10_2 C9_2 H9_2 119.0 . . ?
C1_2 C10_2 C9_2 120.8(5) . . ?
C1_2 C10_2 H10_2 119.6 . . ?
C9_2 C10_2 H10_2 119.6 . . ?
C12_2 C11_2 C1_2 171.7(5) . . ?
C11_2 C12_2 C13_2 175.5(5) . . ?
C25_2 C13_2 C14_2 118.9(4) . . ?
C25_2 C13_2 C12_2 119.3(4) . . ?
C14_2 C13_2 C12_2 121.9(4) . . ?
C15_2 C14_2 C13_2 122.6(5) . . ?
C15_2 C14_2 H14_2 118.7 . . ?
C13_2 C14_2 H14_2 118.7 . . ?
C14_2 C15_2 C16_2 117.7(4) . . ?
C14_2 C15_2 H15_2 121.2 . . ?
C16_2 C15_2 H15_2 121.2 . . ?
C15_2 C16_2 N17_2 130.2(4) . . ?
C15_2 C16_2 C24_2 120.8(4) . . ?
N17_2 C16_2 C24_2 109.0(4) . . ?
C18_2 N17_2 C16_2 108.9(3) . . ?
C18_2 N17_2 C17A_2 124.9(4) . . ?
C16_2 N17_2 C17A_2 125.7(4) . . ?
N17_2 C18_2 C19_2 129.5(4) . . ?
N17_2 C18_2 C23_2 109.2(4) . . ?
C19_2 C18_2 C23_2 121.3(4) . . ?
C20_2 C19_2 C18_2 117.8(4) . . ?
C20_2 C19_2 H19_2 121.1 . . ?
C18_2 C19_2 H19_2 121.1 . . ?
C19_2 C20_2 C21_2 121.3(4) . . ?
C19_2 C20_2 H20_2 119.3 . . ?
C21_2 C20_2 H20_2 119.3 . . ?
C22_2 C21_2 C20_2 120.6(4) . . ?
C22_2 C21_2 C26_2 120.0(4) . . ?
C20_2 C21_2 C26_2 119.4(4) . . ?
C23_2 C22_2 C21_2 118.5(4) . . ?
C23_2 C22_2 H22_2 120.7 . . ?
C21_2 C22_2 H22_2 120.7 . . ?
C22_2 C23_2 C18_2 120.4(4) . . ?
C22_2 C23_2 C24_2 133.1(4) . . ?
C18_2 C23_2 C24_2 106.6(4) . . ?
C25_2 C24_2 C16_2 120.6(4) . . ?
C25_2 C24_2 C23_2 133.0(4) . . ?
C16_2 C24_2 C23_2 106.3(4) . . ?
C24_2 C25_2 C13_2 119.4(4) . . ?
C24_2 C25_2 H25_2 120.3 . . ?
C13_2 C25_2 H25_2 120.3 . . ?
C27_2 C26_2 C21_2 178.4(5) . . ?
C26_2 C27_2 C28_2 177.1(5) . . ?
C37_2 C28_2 C27_2 121.6(4) . . ?
C37_2 C28_2 C29_2 118.5(4) . . ?
C27_2 C28_2 C29_2 119.8(3) . . ?
C30_2 C29_2 C34_2 118.1(3) . . ?
C30_2 C29_2 C28_2 121.7(3) . . ?
C34_2 C29_2 C28_2 120.0(3) . . ?
N31_2 C30_2 C29_2 123.3(4) . . ?
N31_2 C30_2 H30_2 118.4 . . ?
C29_2 C30_2 H30_2 118.4 . . ?
C30_2 N31_2 C32_2 118.6(4) . . ?
C30_2 N31_2 Pd2_19 120.3(3) . . ?
C32_2 N31_2 Pd2_19 120.9(3) . . ?
C33_2 C32_2 N31_2 122.6(4) . . ?
C33_2 C32_2 H32_2 118.7 . . ?
N31_2 C32_2 H32_2 118.7 . . ?
C32_2 C33_2 C34_2 120.1(4) . . ?
C32_2 C33_2 H33_2 120.0 . . ?
C34_2 C33_2 H33_2 120.0 . . ?
C35_2 C34_2 C33_2 123.7(4) . . ?
C35_2 C34_2 C29_2 119.1(4) . . ?
C33_2 C34_2 C29_2 117.1(3) . . ?
C36_2 C35_2 C34_2 119.6(4) . . ?
C36_2 C35_2 H35_2 120.2 . . ?
C34_2 C35_2 H35_2 120.2 . . ?
C35_2 C36_2 C37_2 121.7(4) . . ?
C35_2 C36_2 H36_2 119.1 . . ?
C37_2 C36_2 H36_2 119.1 . . ?
C28_2 C37_2 C36_2 121.0(4) . . ?
C28_2 C37_2 H37_2 119.5 . . ?
C36_2 C37_2 H37_2 119.5 . . ?
N17_2 C17A_2 C17B_2 114.2(5) . . ?
N17_2 C17A_2 H17A_2 108.7 . . ?
C17B_2 C17A_2 H17A_2 108.7 . . ?
N17_2 C17A_2 H17B_2 108.7 . . ?
C17B_2 C17A_2 H17B_2 108.7 . . ?
H17A_2 C17A_2 H17B_2 107.6 . . ?
C17A_2 C17B_2 C17C_2 110.5(5) . . ?
C17A_2 C17B_2 H17C_2 109.6 . . ?
C17C_2 C17B_2 H17C_2 109.6 . . ?
C17A_2 C17B_2 H17D_2 109.6 . . ?
C17C_2 C17B_2 H17D_2 109.6 . . ?
H17C_2 C17B_2 H17D_2 108.1 . . ?
C17B_2 C17C_2 C17D_2 112.3(6) . . ?
C17B_2 C17C_2 H17E_2 109.1 . . ?
C17D_2 C17C_2 H17E_2 109.1 . . ?
C17B_2 C17C_2 H17F_2 109.1 . . ?
C17D_2 C17C_2 H17F_2 109.1 . . ?
H17E_2 C17C_2 H17F_2 107.9 . . ?
C17E_2 C17D_2 C17C_2 112.3(9) . . ?
C17C_2 C17D_2 C18E_2 112.9(9) . . ?
C17E_2 C17D_2 H17G_2 109.2 . . ?
C17C_2 C17D_2 H17G_2 109.2 . . ?
C17E_2 C17D_2 H17H_2 109.2 . . ?
C17C_2 C17D_2 H17H_2 109.2 . . ?
H17G_2 C17D_2 H17H_2 107.9 . . ?
C17F_2 C17E_2 C17D_2 107.2(12) . . ?
C17F_2 C17E_2 H17I_2 110.3 . . ?
C17D_2 C17E_2 H17I_2 110.3 . . ?
C17F_2 C17E_2 H17J_2 110.3 . . ?
C17D_2 C17E_2 H17J_2 110.3 . . ?
H17I_2 C17E_2 H17J_2 108.5 . . ?
C17E_2 C17F_2 H17K_2 109.5 . . ?
C17E_2 C17F_2 H17L_2 109.5 . . ?
H17K_2 C17F_2 H17L_2 109.5 . . ?
C17E_2 C17F_2 H17M_2 109.5 . . ?
H17K_2 C17F_2 H17M_2 109.5 . . ?
H17L_2 C17F_2 H17M_2 109.5 . . ?
C18F_2 C18E_2 C17D_2 111.8(13) . . ?
C18F_2 C18E_2 H18I_2 109.3 . . ?
C17D_2 C18E_2 H18I_2 109.3 . . ?
C18F_2 C18E_2 H18J_2 109.3 . . ?
C17D_2 C18E_2 H18J_2 109.3 . . ?
H18I_2 C18E_2 H18J_2 107.9 . . ?
C18E_2 C18F_2 H18K_2 109.5 . . ?
C18E_2 C18F_2 H18L_2 109.5 . . ?
H18K_2 C18F_2 H18L_2 109.5 . . ?
C18E_2 C18F_2 H18M_2 109.5 . . ?
H18K_2 C18F_2 H18M_2 109.5 . . ?
H18L_2 C18F_2 H18M_2 109.5 . . ?
C10_3 C1_3 C2_3 119.3(4) . . ?
C10_3 C1_3 C11_3 122.4(5) . . ?
C2_3 C1_3 C11_3 118.1(4) . . ?
C3_3 C2_3 C7_3 117.8(4) . . ?
C3_3 C2_3 C1_3 122.2(3) . . ?
C7_3 C2_3 C1_3 119.9(4) . . ?
N4_3 C3_3 C2_3 123.5(4) . . ?
N4_3 C3_3 H3_3 118.3 . . ?
C2_3 C3_3 H3_3 118.3 . . ?
C3_3 N4_3 C5_3 118.8(4) . . ?
C3_3 N4_3 Pd1_19 120.4(3) . . ?
C5_3 N4_3 Pd1_19 120.8(4) . . ?
C6_3 C5_3 N4_3 121.7(5) . . ?
C6_3 C5_3 H5_3 119.1 . . ?
N4_3 C5_3 H5_3 119.1 . . ?
C5_3 C6_3 C7_3 120.7(4) . . ?
C5_3 C6_3 H6_3 119.6 . . ?
C7_3 C6_3 H6_3 119.6 . . ?
C6_3 C7_3 C8_3 124.6(4) . . ?
C6_3 C7_3 C2_3 117.0(4) . . ?
C8_3 C7_3 C2_3 118.3(4) . . ?
C9_3 C8_3 C7_3 120.4(4) . . ?
C9_3 C8_3 H8_3 119.8 . . ?
C7_3 C8_3 H8_3 119.8 . . ?
C8_3 C9_3 C10_3 122.1(5) . . ?
C8_3 C9_3 H9_3 119.0 . . ?
C10_3 C9_3 H9_3 119.0 . . ?
C1_3 C10_3 C9_3 119.6(5) . . ?
C1_3 C10_3 H10_3 120.2 . . ?
C9_3 C10_3 H10_3 120.2 . . ?
C12_3 C11_3 C1_3 168.7(6) . . ?
C11_3 C12_3 C13_3 176.4(6) . . ?
C25_3 C13_3 C14_3 120.5(4) . . ?
C25_3 C13_3 C12_3 118.3(4) . . ?
C14_3 C13_3 C12_3 121.2(4) . . ?
C15_3 C14_3 C13_3 121.4(4) . . ?
C15_3 C14_3 H14_3 119.3 . . ?
C13_3 C14_3 H14_3 119.3 . . ?
C14_3 C15_3 C16_3 118.1(5) . . ?
C14_3 C15_3 H15_3 120.9 . . ?
C16_3 C15_3 H15_3 120.9 . . ?
N17_3 C16_3 C15_3 129.8(4) . . ?
N17_3 C16_3 C24_3 108.8(4) . . ?
C15_3 C16_3 C24_3 121.4(4) . . ?
C18_3 N17_3 C16_3 108.7(4) . . ?
C18_3 N17_3 C17A_3 125.2(4) . . ?
C16_3 N17_3 C17A_3 126.1(4) . . ?
N17_3 C18_3 C19_3 129.5(4) . . ?
N17_3 C18_3 C23_3 109.2(3) . . ?
C19_3 C18_3 C23_3 121.3(4) . . ?
C20_3 C19_3 C18_3 118.0(4) . . ?
C20_3 C19_3 H19_3 121.0 . . ?
C18_3 C19_3 H19_3 121.0 . . ?
C19_3 C20_3 C21_3 121.6(4) . . ?
C19_3 C20_3 H20_3 119.2 . . ?
C21_3 C20_3 H20_3 119.2 . . ?
C22_3 C21_3 C20_3 120.2(4) . . ?
C22_3 C21_3 C26_3 119.6(4) . . ?
C20_3 C21_3 C26_3 120.2(4) . . ?
C23_3 C22_3 C21_3 118.6(4) . . ?
C23_3 C22_3 H22_3 120.7 . . ?
C21_3 C22_3 H22_3 120.7 . . ?
C22_3 C23_3 C18_3 120.3(4) . . ?
C22_3 C23_3 C24_3 133.1(4) . . ?
C18_3 C23_3 C24_3 106.6(4) . . ?
C25_3 C24_3 C16_3 119.9(4) . . ?
C25_3 C24_3 C23_3 133.4(4) . . ?
C16_3 C24_3 C23_3 106.7(3) . . ?
C24_3 C25_3 C13_3 118.7(4) . . ?
C24_3 C25_3 H25_3 120.7 . . ?
C13_3 C25_3 H25_3 120.7 . . ?
C27_3 C26_3 C21_3 178.3(5) . . ?
C26_3 C27_3 C28_3 174.9(5) . . ?
C37_3 C28_3 C29_3 119.3(4) . . ?
C37_3 C28_3 C27_3 121.7(4) . . ?
C29_3 C28_3 C27_3 118.9(4) . . ?
C30_3 C29_3 C34_3 118.3(4) . . ?
C30_3 C29_3 C28_3 122.5(4) . . ?
C34_3 C29_3 C28_3 119.2(3) . . ?
N31_3 C30_3 C29_3 123.4(4) . . ?
N31_3 C30_3 H30_3 118.3 . . ?
C29_3 C30_3 H30_3 118.3 . . ?
C30_3 N31_3 C32_3 118.2(4) . . ?
C30_3 N31_3 Pd2_19 121.4(3) . . ?
C32_3 N31_3 Pd2_19 120.4(3) . . ?
C33_3 C32_3 N31_3 122.6(5) . . ?
C33_3 C32_3 H32_3 118.7 . . ?
N31_3 C32_3 H32_3 118.7 . . ?
C32_3 C33_3 C34_3 121.1(4) . . ?
C32_3 C33_3 H33_3 119.5 . . ?
C34_3 C33_3 H33_3 119.5 . . ?
C33_3 C34_3 C35_3 124.4(4) . . ?
C33_3 C34_3 C29_3 116.4(4) . . ?
C35_3 C34_3 C29_3 119.2(4) . . ?
C36_3 C35_3 C34_3 120.1(5) . . ?
C36_3 C35_3 H35_3 120.0 . . ?
C34_3 C35_3 H35_3 120.0 . . ?
C35_3 C36_3 C37_3 121.6(4) . . ?
C35_3 C36_3 H36_3 119.2 . . ?
C37_3 C36_3 H36_3 119.2 . . ?
C28_3 C37_3 C36_3 120.6(4) . . ?
C28_3 C37_3 H37_3 119.7 . . ?
C36_3 C37_3 H37_3 119.7 . . ?
N17_3 C17A_3 C17B_3 111.6(6) . . ?
N17_3 C17A_3 H17A_3 109.3 . . ?
C17B_3 C17A_3 H17A_3 109.3 . . ?
N17_3 C17A_3 H17B_3 109.3 . . ?
C17B_3 C17A_3 H17B_3 109.3 . . ?
H17A_3 C17A_3 H17B_3 108.0 . . ?
C19C_3 C17B_3 C17A_3 115.5(10) . . ?
C17C_3 C17B_3 C17A_3 102.4(10) . . ?
C17C_3 C17B_3 H17C_3 111.3 . . ?
C17A_3 C17B_3 H17C_3 111.3 . . ?
C17C_3 C17B_3 H17D_3 111.3 . . ?
C17A_3 C17B_3 H17D_3 111.3 . . ?
H17C_3 C17B_3 H17D_3 109.2 . . ?
C17D_3 C17C_3 C17B_3 112.4(15) . . ?
C17D_3 C17C_3 H17E_3 109.1 . . ?
C17B_3 C17C_3 H17E_3 109.1 . . ?
C17D_3 C17C_3 H17F_3 109.1 . . ?
C17B_3 C17C_3 H17F_3 109.1 . . ?
H17E_3 C17C_3 H17F_3 107.9 . . ?
C17E_3 C17D_3 C17C_3 102.2(17) . . ?
C17E_3 C17D_3 H17G_3 111.3 . . ?
C17C_3 C17D_3 H17G_3 111.3 . . ?
C17E_3 C17D_3 H17H_3 111.3 . . ?
C17C_3 C17D_3 H17H_3 111.3 . . ?
H17G_3 C17D_3 H17H_3 109.2 . . ?
C17D_3 C17E_3 C17F_3 120.7(19) . . ?
C17D_3 C17E_3 H17I_3 107.1 . . ?
C17F_3 C17E_3 H17I_3 107.1 . . ?
C17D_3 C17E_3 H17J_3 107.1 . . ?
C17F_3 C17E_3 H17J_3 107.1 . . ?
H17I_3 C17E_3 H17J_3 106.8 . . ?
C17E_3 C17F_3 H17K_3 109.5 . . ?
C17E_3 C17F_3 H17L_3 109.5 . . ?
H17K_3 C17F_3 H17L_3 109.5 . . ?
C17E_3 C17F_3 H17M_3 109.5 . . ?
H17K_3 C17F_3 H17M_3 109.5 . . ?
H17L_3 C17F_3 H17M_3 109.5 . . ?
C19D_3 C19C_3 C17B_3 108.9(9) . . ?
C19D_3 C19C_3 H19E_3 109.9 . . ?
C17B_3 C19C_3 H19E_3 109.9 . . ?
C19D_3 C19C_3 H19F_3 109.9 . . ?
C17B_3 C19C_3 H19F_3 109.9 . . ?
H19E_3 C19C_3 H19F_3 108.3 . . ?
C19C_3 C19D_3 C19E_3 111.7(10) . . ?
C19C_3 C19D_3 H19G_3 109.3 . . ?
C19E_3 C19D_3 H19G_3 109.3 . . ?
C19C_3 C19D_3 H19H_3 109.3 . . ?
C19E_3 C19D_3 H19H_3 109.3 . . ?
H19G_3 C19D_3 H19H_3 107.9 . . ?
C19D_3 C19E_3 C19F_3 125.9(13) . . ?
C19D_3 C19E_3 H19I_3 105.9 . . ?
C19F_3 C19E_3 H19I_3 105.9 . . ?
C19D_3 C19E_3 H19J_3 105.9 . . ?
C19F_3 C19E_3 H19J_3 105.9 . . ?
H19I_3 C19E_3 H19J_3 106.2 . . ?
C19E_3 C19F_3 H19K_3 109.5 . . ?
C19E_3 C19F_3 H19L_3 109.5 . . ?
H19K_3 C19F_3 H19L_3 109.5 . . ?
C19E_3 C19F_3 H19M_3 109.5 . . ?
H19K_3 C19F_3 H19M_3 109.5 . . ?
H19L_3 C19F_3 H19M_3 109.5 . . ?
C10_4 C1_4 C11_4 121.7(4) . . ?
C10_4 C1_4 C2_4 118.3(4) . . ?
C11_4 C1_4 C2_4 119.9(4) . . ?
C3_4 C2_4 C7_4 118.2(4) . . ?
C3_4 C2_4 C1_4 121.9(4) . . ?
C7_4 C2_4 C1_4 119.7(4) . . ?
N4_4 C3_4 C2_4 123.5(4) . . ?
N4_4 C3_4 H3_4 118.3 . . ?
C2_4 C3_4 H3_4 118.3 . . ?
C3_4 N4_4 C5_4 118.2(4) . . ?
C3_4 N4_4 Pd1_19 120.9(3) . . ?
C5_4 N4_4 Pd1_19 120.6(3) . . ?
C6_4 C5_4 N4_4 122.9(4) . . ?
C6_4 C5_4 H5_4 118.5 . . ?
N4_4 C5_4 H5_4 118.5 . . ?
C5_4 C6_4 C7_4 120.0(4) . . ?
C5_4 C6_4 H6_4 120.0 . . ?
C7_4 C6_4 H6_4 120.0 . . ?
C8_4 C7_4 C2_4 119.4(4) . . ?
C8_4 C7_4 C6_4 123.6(5) . . ?
C2_4 C7_4 C6_4 116.9(4) . . ?
C9_4 C8_4 C7_4 119.7(5) . . ?
C9_4 C8_4 H8_4 120.1 . . ?
C7_4 C8_4 H8_4 120.1 . . ?
C8_4 C9_4 C10_4 121.5(5) . . ?
C8_4 C9_4 H9_4 119.2 . . ?
C10_4 C9_4 H9_4 119.2 . . ?
C1_4 C10_4 C9_4 121.3(5) . . ?
C1_4 C10_4 H10_4 119.4 . . ?
C9_4 C10_4 H10_4 119.4 . . ?
C12_4 C11_4 C1_4 177.5(6) . . ?
C11_4 C12_4 C13_4 177.7(6) . . ?
C25_4 C13_4 C14_4 120.2(4) . . ?
C25_4 C13_4 C12_4 119.3(4) . . ?
C14_4 C13_4 C12_4 120.4(4) . . ?
C15_4 C14_4 C13_4 121.1(5) . . ?
C15_4 C14_4 H14_4 119.5 . . ?
C13_4 C14_4 H14_4 119.5 . . ?
C14_4 C15_4 C16_4 118.6(4) . . ?
C14_4 C15_4 H15_4 120.7 . . ?
C16_4 C15_4 H15_4 120.7 . . ?
N17_4 C16_4 C15_4 129.9(4) . . ?
N17_4 C16_4 C24_4 108.7(4) . . ?
C15_4 C16_4 C24_4 121.4(4) . . ?
C18_4 N17_4 C16_4 109.0(3) . . ?
C18_4 N17_4 C17A_4 124.8(4) . . ?
C16_4 N17_4 C17A_4 126.1(4) . . ?
N17_4 C18_4 C19_4 130.1(4) . . ?
N17_4 C18_4 C23_4 108.9(4) . . ?
C19_4 C18_4 C23_4 121.0(4) . . ?
C20_4 C19_4 C18_4 118.1(4) . . ?
C20_4 C19_4 H19_4 121.0 . . ?
C18_4 C19_4 H19_4 121.0 . . ?
C19_4 C20_4 C21_4 121.5(5) . . ?
C19_4 C20_4 H20_4 119.2 . . ?
C21_4 C20_4 H20_4 119.2 . . ?
C22_4 C21_4 C20_4 120.6(4) . . ?
C22_4 C21_4 C26_4 118.4(4) . . ?
C20_4 C21_4 C26_4 120.9(4) . . ?
C23_4 C22_4 C21_4 118.5(4) . . ?
C23_4 C22_4 H22_4 120.7 . . ?
C21_4 C22_4 H22_4 120.7 . . ?
C22_4 C23_4 C18_4 120.2(4) . . ?
C22_4 C23_4 C24_4 133.1(4) . . ?
C18_4 C23_4 C24_4 106.7(4) . . ?
C25_4 C24_4 C16_4 119.3(4) . . ?
C25_4 C24_4 C23_4 134.0(4) . . ?
C16_4 C24_4 C23_4 106.7(4) . . ?
C13_4 C25_4 C24_4 119.4(4) . . ?
C13_4 C25_4 H25_4 120.3 . . ?
C24_4 C25_4 H25_4 120.3 . . ?
C27_4 C26_4 C21_4 176.3(5) . . ?
C26_4 C27_4 C28_4 170.3(5) . . ?
C37_4 C28_4 C29_4 118.7(4) . . ?
C37_4 C28_4 C27_4 122.9(4) . . ?
C29_4 C28_4 C27_4 118.2(4) . . ?
C30_4 C29_4 C34_4 117.8(4) . . ?
C30_4 C29_4 C28_4 122.0(4) . . ?
C34_4 C29_4 C28_4 120.2(4) . . ?
N31_4 C30_4 C29_4 122.5(4) . . ?
N31_4 C30_4 H30_4 118.8 . . ?
C29_4 C30_4 H30_4 118.8 . . ?
C30_4 N31_4 C32_4 119.4(4) . . ?
C30_4 N31_4 Pd2_19 119.3(3) . . ?
C32_4 N31_4 Pd2_19 121.2(3) . . ?
N31_4 C32_4 C33_4 122.7(5) . . ?
N31_4 C32_4 H32_4 118.6 . . ?
C33_4 C32_4 H32_4 118.6 . . ?
C32_4 C33_4 C34_4 119.1(5) . . ?
C32_4 C33_4 H33_4 120.4 . . ?
C34_4 C33_4 H33_4 120.4 . . ?
C33_4 C34_4 C29_4 118.1(4) . . ?
C33_4 C34_4 C35_4 122.7(5) . . ?
C29_4 C34_4 C35_4 119.1(5) . . ?
C36_4 C35_4 C34_4 119.1(5) . . ?
C36_4 C35_4 H35_4 120.5 . . ?
C34_4 C35_4 H35_4 120.5 . . ?
C35_4 C36_4 C37_4 122.3(5) . . ?
C35_4 C36_4 H36_4 118.9 . . ?
C37_4 C36_4 H36_4 118.9 . . ?
C28_4 C37_4 C36_4 120.5(5) . . ?
C28_4 C37_4 H37_4 119.8 . . ?
C36_4 C37_4 H37_4 119.8 . . ?
N17_4 C17A_4 C17B_4 113.6(4) . . ?
N17_4 C17A_4 H17C_4 108.8 . . ?
C17B_4 C17A_4 H17C_4 108.8 . . ?
N17_4 C17A_4 H17D_4 108.8 . . ?
C17B_4 C17A_4 H17D_4 108.8 . . ?
H17C_4 C17A_4 H17D_4 107.7 . . ?
C17A_4 C17B_4 C17C_4 111.0(4) . . ?
C17A_4 C17B_4 H17E_4 109.4 . . ?
C17C_4 C17B_4 H17E_4 109.4 . . ?
C17A_4 C17B_4 H17F_4 109.4 . . ?
C17C_4 C17B_4 H17F_4 109.4 . . ?
H17E_4 C17B_4 H17F_4 108.0 . . ?
C17D_4 C17C_4 C17B_4 112.9(4) . . ?
C17D_4 C17C_4 H17A_4 109.0 . . ?
C17B_4 C17C_4 H17A_4 109.0 . . ?
C17D_4 C17C_4 H17B_4 109.0 . . ?
C17B_4 C17C_4 H17B_4 109.0 . . ?
H17A_4 C17C_4 H17B_4 107.8 . . ?
C17E_4 C17D_4 C17C_4 113.8(5) . . ?
C17E_4 C17D_4 H17G_4 108.8 . . ?
C17C_4 C17D_4 H17G_4 108.8 . . ?
C17E_4 C17D_4 H17H_4 108.8 . . ?
C17C_4 C17D_4 H17H_4 108.8 . . ?
H17G_4 C17D_4 H17H_4 107.7 . . ?
C17F_4 C17E_4 C17D_4 113.5(6) . . ?
C17F_4 C17E_4 H17I_4 108.9 . . ?
C17D_4 C17E_4 H17I_4 108.9 . . ?
C17F_4 C17E_4 H17J_4 108.9 . . ?
C17D_4 C17E_4 H17J_4 108.9 . . ?
H17I_4 C17E_4 H17J_4 107.7 . . ?
C17E_4 C17F_4 H17K_4 109.5 . . ?
C17E_4 C17F_4 H17L_4 109.5 . . ?
H17K_4 C17F_4 H17L_4 109.5 . . ?
C17E_4 C17F_4 H17M_4 109.5 . . ?
H17K_4 C17F_4 H17M_4 109.5 . . ?
H17L_4 C17F_4 H17M_4 109.5 . . ?
F4_5 Sb1_5 F6_5 90.0(3) . . ?
F4_5 Sb1_5 F1_5 94.1(3) . . ?
F6_5 Sb1_5 F1_5 89.3(4) . . ?
F4_5 Sb1_5 F2_5 87.8(4) . . ?
F6_5 Sb1_5 F2_5 89.9(4) . . ?
F1_5 Sb1_5 F2_5 177.9(4) . . ?
F4_5 Sb1_5 F3_5 177.8(4) . . ?
F6_5 Sb1_5 F3_5 91.7(3) . . ?
F1_5 Sb1_5 F3_5 87.3(3) . . ?
F2_5 Sb1_5 F3_5 90.7(4) . . ?
F4_5 Sb1_5 F5_5 90.0(3) . . ?
F6_5 Sb1_5 F5_5 179.3(4) . . ?
F1_5 Sb1_5 F5_5 89.9(4) . . ?
F2_5 Sb1_5 F5_5 90.8(4) . . ?
F3_5 Sb1_5 F5_5 88.3(3) . . ?
F5_6 Sb1_6 F1_6 92.6(4) . . ?
F5_6 Sb1_6 F3_6 88.3(4) . . ?
F1_6 Sb1_6 F3_6 86.8(4) . . ?
F5_6 Sb1_6 F2_6 179.3(5) . . ?
F1_6 Sb1_6 F2_6 87.6(5) . . ?
F3_6 Sb1_6 F2_6 91.1(4) . . ?
F5_6 Sb1_6 F4_6 92.4(4) . . ?
F1_6 Sb1_6 F4_6 94.5(4) . . ?
F3_6 Sb1_6 F4_6 178.5(4) . . ?
F2_6 Sb1_6 F4_6 88.2(4) . . ?
F5_6 Sb1_6 F6_6 87.2(4) . . ?
F1_6 Sb1_6 F6_6 177.9(5) . . ?
F3_6 Sb1_6 F6_6 95.2(4) . . ?
F2_6 Sb1_6 F6_6 92.6(4) . . ?
F4_6 Sb1_6 F6_6 83.5(4) . . ?
F3_7 Sb1_7 F5_7 100.3(3) . . ?
F3_7 Sb1_7 F1_7 94.2(2) . . ?
F5_7 Sb1_7 F1_7 101.0(3) . . ?
F3_7 Sb1_7 F4_7 86.7(3) . . ?
F5_7 Sb1_7 F4_7 83.1(3) . . ?
F1_7 Sb1_7 F4_7 175.6(3) . . ?
F3_7 Sb1_7 F6_7 172.1(3) . . ?
F5_7 Sb1_7 F6_7 86.6(3) . . ?
F1_7 Sb1_7 F6_7 88.2(2) . . ?
F4_7 Sb1_7 F6_7 90.4(3) . . ?
F3_7 Sb1_7 F2_7 86.0(3) . . ?
F5_7 Sb1_7 F2_7 172.1(3) . . ?
F1_7 Sb1_7 F2_7 83.1(3) . . ?
F4_7 Sb1_7 F2_7 92.6(3) . . ?
F6_7 Sb1_7 F2_7 86.8(3) . . ?
F1_8 Sb1_8 F6_8 89.8(2) . . ?
F1_8 Sb1_8 F2_8 90.47(19) . . ?
F6_8 Sb1_8 F2_8 89.9(2) . . ?
F1_8 Sb1_8 F4_8 179.6(2) . . ?
F6_8 Sb1_8 F4_8 89.9(2) . . ?
F2_8 Sb1_8 F4_8 89.8(2) . . ?
F1_8 Sb1_8 F5_8 90.0(2) . . ?
F6_8 Sb1_8 F5_8 89.6(2) . . ?
F2_8 Sb1_8 F5_8 179.3(2) . . ?
F4_8 Sb1_8 F5_8 89.7(2) . . ?
F1_8 Sb1_8 F3_8 89.16(17) . . ?
F6_8 Sb1_8 F3_8 178.7(2) . . ?
F2_8 Sb1_8 F3_8 89.3(2) . . ?
F4_8 Sb1_8 F3_8 91.1(2) . . ?
F5_8 Sb1_8 F3_8 91.2(2) . . ?
F5_9 Sb1_9 F2_9 176.0(12) . . ?
F5_9 Sb1_9 F1_9 95.2(14) . . ?
F2_9 Sb1_9 F1_9 86.7(13) . . ?
F5_9 Sb1_9 F3_9 88.8(13) . . ?
F2_9 Sb1_9 F3_9 88.6(13) . . ?
F1_9 Sb1_9 F3_9 69.1(13) . . ?
F5_9 Sb1_9 F4_9 84.0(13) . . ?
F2_9 Sb1_9 F4_9 98.6(12) . . ?
F1_9 Sb1_9 F4_9 111.8(12) . . ?
F3_9 Sb1_9 F4_9 172.8(15) . . ?
F5_9 Sb1_9 F6_9 95.0(14) . . ?
F2_9 Sb1_9 F6_9 82.7(10) . . ?
F1_9 Sb1_9 F6_9 168.0(13) . . ?
F3_9 Sb1_9 F6_9 104.9(12) . . ?
F4_9 Sb1_9 F6_9 75.5(9) . . ?
F2_10 Sb1_10 F4_10 89.2(3) . . ?
F2_10 Sb1_10 F6_10 92.0(4) . . ?
F4_10 Sb1_10 F6_10 93.8(3) . . ?
F2_10 Sb1_10 F3_10 94.5(4) . . ?
F4_10 Sb1_10 F3_10 89.9(3) . . ?
F6_10 Sb1_10 F3_10 172.6(4) . . ?
F2_10 Sb1_10 F1_10 89.0(4) . . ?
F4_10 Sb1_10 F1_10 178.1(4) . . ?
F6_10 Sb1_10 F1_10 85.6(3) . . ?
F3_10 Sb1_10 F1_10 91.0(3) . . ?
F2_10 Sb1_10 F5_10 177.5(4) . . ?
F4_10 Sb1_10 F5_10 88.4(3) . . ?
F6_10 Sb1_10 F5_10 87.2(3) . . ?
F3_10 Sb1_10 F5_10 86.5(4) . . ?
F1_10 Sb1_10 F5_10 93.3(4) . . ?
F5_11 Sb1_11 F3_11 108.3(10) . . ?
F5_11 Sb1_11 F1_11 94.9(8) . . ?
F3_11 Sb1_11 F1_11 102.1(8) . . ?
F5_11 Sb1_11 F4_11 84.8(9) . . ?
F3_11 Sb1_11 F4_11 85.1(8) . . ?
F1_11 Sb1_11 F4_11 172.5(8) . . ?
F5_11 Sb1_11 F2_11 145.3(7) . . ?
F3_11 Sb1_11 F2_11 103.3(7) . . ?
F1_11 Sb1_11 F2_11 64.2(6) . . ?
F4_11 Sb1_11 F2_11 112.2(7) . . ?
F5_11 Sb1_11 F6_11 85.3(8) . . ?
F3_11 Sb1_11 F6_11 160.8(8) . . ?
F1_11 Sb1_11 F6_11 90.0(8) . . ?
F4_11 Sb1_11 F6_11 82.6(7) . . ?
F2_11 Sb1_11 F6_11 68.3(5) . . ?
C2_13 O1_13 C5_13 112.7(4) . . ?
O1_13 C2_13 C4_13 112.9(7) . . ?
O1_13 C2_13 C3_13 107.8(5) . . ?
C4_13 C2_13 C3_13 109.8(7) . . ?
O1_13 C2_13 H2_13 108.7 . . ?
C4_13 C2_13 H2_13 108.7 . . ?
C3_13 C2_13 H2_13 108.7 . . ?
C2_13 C3_13 H3A_13 109.5 . . ?
C2_13 C3_13 H3B_13 109.5 . . ?
H3A_13 C3_13 H3B_13 109.5 . . ?
C2_13 C3_13 H3C_13 109.5 . . ?
H3A_13 C3_13 H3C_13 109.5 . . ?
H3B_13 C3_13 H3C_13 109.5 . . ?
C2_13 C4_13 H4A_13 109.5 . . ?
C2_13 C4_13 H4B_13 109.5 . . ?
H4A_13 C4_13 H4B_13 109.5 . . ?
C2_13 C4_13 H4C_13 109.5 . . ?
H4A_13 C4_13 H4C_13 109.5 . . ?
H4B_13 C4_13 H4C_13 109.5 . . ?
O1_13 C5_13 C6_13 111.9(6) . . ?
O1_13 C5_13 C7_13 106.1(5) . . ?
C6_13 C5_13 C7_13 113.7(7) . . ?
O1_13 C5_13 H5_13 108.3 . . ?
C6_13 C5_13 H5_13 108.3 . . ?
C7_13 C5_13 H5_13 108.3 . . ?
C5_13 C6_13 H6A_13 109.5 . . ?
C5_13 C6_13 H6B_13 109.5 . . ?
H6A_13 C6_13 H6B_13 109.5 . . ?
C5_13 C6_13 H6C_13 109.5 . . ?
H6A_13 C6_13 H6C_13 109.5 . . ?
H6B_13 C6_13 H6C_13 109.5 . . ?
C5_13 C7_13 H7A_13 109.5 . . ?
C5_13 C7_13 H7B_13 109.5 . . ?
H7A_13 C7_13 H7B_13 109.5 . . ?
C5_13 C7_13 H7C_13 109.5 . . ?
H7A_13 C7_13 H7C_13 109.5 . . ?
H7B_13 C7_13 H7C_13 109.5 . . ?
C2_14 O1_14 C5_14 136.2(13) . . ?
C3_14 C2_14 O1_14 114.4(16) . . ?
C3_14 C2_14 C4_14 108.8(17) . . ?
O1_14 C2_14 C4_14 85.8(13) . . ?
C3_14 C2_14 H2_14 114.8 . . ?
O1_14 C2_14 H2_14 114.8 . . ?
C4_14 C2_14 H2_14 114.8 . . ?
C2_14 C3_14 H3A_14 109.5 . . ?
C2_14 C3_14 H3B_14 109.5 . . ?
H3A_14 C3_14 H3B_14 109.5 . . ?
C2_14 C3_14 H3C_14 109.5 . . ?
H3A_14 C3_14 H3C_14 109.5 . . ?
H3B_14 C3_14 H3C_14 109.5 . . ?
C2_14 C4_14 H4A_14 109.5 . . ?
C2_14 C4_14 H4B_14 109.5 . . ?
H4A_14 C4_14 H4B_14 109.5 . . ?
C2_14 C4_14 H4C_14 109.5 . . ?
H4A_14 C4_14 H4C_14 109.5 . . ?
H4B_14 C4_14 H4C_14 109.5 . . ?
O1_14 C5_14 C6_14 108.4(17) . . ?
O1_14 C5_14 C7_14 119.5(15) . . ?
C6_14 C5_14 C7_14 98.7(15) . . ?
O1_14 C5_14 H5_14 109.8 . . ?
C6_14 C5_14 H5_14 109.8 . . ?
C7_14 C5_14 H5_14 109.8 . . ?
C5_14 C6_14 H6A_14 109.5 . . ?
C5_14 C6_14 H6B_14 109.5 . . ?
H6A_14 C6_14 H6B_14 109.5 . . ?
C5_14 C6_14 H6C_14 109.5 . . ?
H6A_14 C6_14 H6C_14 109.5 . . ?
H6B_14 C6_14 H6C_14 109.5 . . ?
C5_14 C7_14 H7A_14 109.5 . . ?
C5_14 C7_14 H7B_14 109.5 . . ?
H7A_14 C7_14 H7B_14 109.5 . . ?
C5_14 C7_14 H7C_14 109.5 . . ?
H7A_14 C7_14 H7C_14 109.5 . . ?
H7B_14 C7_14 H7C_14 109.5 . . ?

loop_
_geom_bond_atom_site_label_1
_geom_bond_atom_site_label_2
_geom_bond_distance
_geom_bond_site_symmetry_2
_geom_bond_publ_flag
Pd1_19 N4_3 2.043(4) . ?
Pd1_19 N4_4 2.044(4) . ?
Pd1_19 N4_1 2.047(4) . ?
Pd1_19 N4_2 2.047(4) . ?
Pd2_19 N31_4 2.048(4) . ?
Pd2_19 N31_1 2.050(4) . ?
Pd2_19 N31_2 2.053(4) . ?
Pd2_19 N31_3 2.060(4) . ?
C1_1 C10_1 1.374(5) . ?
C1_1 C11_1 1.433(4) . ?
C1_1 C2_1 1.434(5) . ?
C2_1 C3_1 1.404(5) . ?
C2_1 C7_1 1.430(6) . ?
C3_1 N4_1 1.330(6) . ?
C3_1 H3_1 0.9500 . ?
N4_1 C5_1 1.352(6) . ?
C5_1 C6_1 1.359(6) . ?
C5_1 H5_1 0.9500 . ?
C6_1 C7_1 1.404(6) . ?
C6_1 H6_1 0.9500 . ?
C7_1 C8_1 1.423(6) . ?
C8_1 C9_1 1.353(7) . ?
C8_1 H8_1 0.9500 . ?
C9_1 C10_1 1.393(7) . ?
C9_1 H9_1 0.9500 . ?
C10_1 H10_1 0.9500 . ?
C11_1 C12_1 1.182(6) . ?
C12_1 C13_1 1.432(6) . ?
C13_1 C14_1 1.398(6) . ?
C13_1 C25_1 1.400(5) . ?
C14_1 C15_1 1.385(7) . ?
C14_1 H14_1 0.9500 . ?
C15_1 C16_1 1.404(6) . ?
C15_1 H15_1 0.9500 . ?
C16_1 N17_1 1.378(5) . ?
C16_1 C24_1 1.396(6) . ?
N17_1 C18_1 1.389(5) . ?
N17_1 C17A_1 1.457(7) . ?
C18_1 C19_1 1.385(6) . ?
C18_1 C23_1 1.392(6) . ?
C19_1 C20_1 1.378(6) . ?
C19_1 H19_1 0.9500 . ?
C20_1 C21_1 1.397(7) . ?
C20_1 H20_1 0.9500 . ?
C21_1 C22_1 1.386(5) . ?
C21_1 C26_1 1.442(5) . ?
C22_1 C23_1 1.387(5) . ?
C22_1 H22_1 0.9500 . ?
C23_1 C24_1 1.441(6) . ?
C24_1 C25_1 1.382(6) . ?
C25_1 H25_1 0.9500 . ?
C26_1 C27_1 1.195(5) . ?
C27_1 C28_1 1.435(4) . ?
C28_1 C37_1 1.377(5) . ?
C28_1 C29_1 1.440(5) . ?
C29_1 C30_1 1.404(5) . ?
C29_1 C34_1 1.421(5) . ?
C30_1 N31_1 1.324(5) . ?
C30_1 H30_1 0.9500 . ?
N31_1 C32_1 1.365(4) . ?
C32_1 C33_1 1.360(6) . ?
C32_1 H32_1 0.9500 . ?
C33_1 C34_1 1.414(6) . ?
C33_1 H33_1 0.9500 . ?
C34_1 C35_1 1.423(6) . ?
C35_1 C36_1 1.363(7) . ?
C35_1 H35_1 0.9500 . ?
C36_1 C37_1 1.402(6) . ?
C36_1 H36_1 0.9500 . ?
C37_1 H37_1 0.9500 . ?
C17A_1 C17B_1 1.492(11) . ?
C17A_1 H17A_1 0.9900 . ?
C17A_1 H17B_1 0.9900 . ?
C17B_1 C17C_1 1.549(13) . ?
C17B_1 H17C_1 0.9900 . ?
C17B_1 H17D_1 0.9900 . ?
C17C_1 C17D_1 1.513(10) . ?
C17C_1 H17E_1 0.9900 . ?
C17C_1 H17F_1 0.9900 . ?
C17D_1 C17E_1 1.615(14) . ?
C17D_1 H17G_1 0.9900 . ?
C17D_1 H17H_1 0.9900 . ?
C17E_1 C17F_1 1.340(14) . ?
C17E_1 H17I_1 0.9900 . ?
C17E_1 H17J_1 0.9900 . ?
C17F_1 H17K_1 0.9800 . ?
C17F_1 H17L_1 0.9800 . ?
C17F_1 H17M_1 0.9800 . ?
C1_2 C10_2 1.383(6) . ?
C1_2 C2_2 1.431(6) . ?
C1_2 C11_2 1.439(4) . ?
C2_2 C3_2 1.407(5) . ?
C2_2 C7_2 1.429(6) . ?
C3_2 N4_2 1.321(5) . ?
C3_2 H3_2 0.9500 . ?
N4_2 C5_2 1.372(5) . ?
C5_2 C6_2 1.357(6) . ?
C5_2 H5_2 0.9500 . ?
C6_2 C7_2 1.417(6) . ?
C6_2 H6_2 0.9500 . ?
C7_2 C8_2 1.421(7) . ?
C8_2 C9_2 1.357(7) . ?
C8_2 H8_2 0.9500 . ?
C9_2 C10_2 1.404(6) . ?
C9_2 H9_2 0.9500 . ?
C10_2 H10_2 0.9500 . ?
C11_2 C12_2 1.193(5) . ?
C12_2 C13_2 1.436(5) . ?
C13_2 C25_2 1.391(5) . ?
C13_2 C14_2 1.409(6) . ?
C14_2 C15_2 1.381(6) . ?
C14_2 H14_2 0.9500 . ?
C15_2 C16_2 1.388(6) . ?
C15_2 H15_2 0.9500 . ?
C16_2 N17_2 1.393(5) . ?
C16_2 C24_2 1.407(5) . ?
N17_2 C18_2 1.378(5) . ?
N17_2 C17A_2 1.474(6) . ?
C18_2 C19_2 1.399(6) . ?
C18_2 C23_2 1.409(5) . ?
C19_2 C20_2 1.381(6) . ?
C19_2 H19_2 0.9500 . ?
C20_2 C21_2 1.414(6) . ?
C20_2 H20_2 0.9500 . ?
C21_2 C22_2 1.392(5) . ?
C21_2 C26_2 1.436(5) . ?
C22_2 C23_2 1.391(5) . ?
C22_2 H22_2 0.9500 . ?
C23_2 C24_2 1.457(6) . ?
C24_2 C25_2 1.386(5) . ?
C25_2 H25_2 0.9500 . ?
C26_2 C27_2 1.195(5) . ?
C27_2 C28_2 1.430(4) . ?
C28_2 C37_2 1.380(5) . ?
C28_2 C29_2 1.434(5) . ?
C29_2 C30_2 1.406(4) . ?
C29_2 C34_2 1.420(5) . ?
C30_2 N31_2 1.323(5) . ?
C30_2 H30_2 0.9500 . ?
N31_2 C32_2 1.364(5) . ?
C32_2 C33_2 1.358(5) . ?
C32_2 H32_2 0.9500 . ?
C33_2 C34_2 1.418(5) . ?
C33_2 H33_2 0.9500 . ?
C34_2 C35_2 1.417(5) . ?
C35_2 C36_2 1.365(6) . ?
C35_2 H35_2 0.9500 . ?
C36_2 C37_2 1.398(6) . ?
C36_2 H36_2 0.9500 . ?
C37_2 H37_2 0.9500 . ?
C17A_2 C17B_2 1.503(8) . ?
C17A_2 H17A_2 0.9900 . ?
C17A_2 H17B_2 0.9900 . ?
C17B_2 C17C_2 1.542(8) . ?
C17B_2 H17C_2 0.9900 . ?
C17B_2 H17D_2 0.9900 . ?
C17C_2 C17D_2 1.547(8) . ?
C17C_2 H17E_2 0.9900 . ?
C17C_2 H17F_2 0.9900 . ?
C17D_2 C17E_2 1.539(13) . ?
C17D_2 C18E_2 1.564(11) . ?
C17D_2 H17G_2 0.9900 . ?
C17D_2 H17H_2 0.9900 . ?
C17E_2 C17F_2 1.43(2) . ?
C17E_2 H17I_2 0.9900 . ?
C17E_2 H17J_2 0.9900 . ?
C17F_2 H17K_2 0.9800 . ?
C17F_2 H17L_2 0.9800 . ?
C17F_2 H17M_2 0.9800 . ?
C18E_2 C18F_2 1.546(14) . ?
C18E_2 H18I_2 0.9900 . ?
C18E_2 H18J_2 0.9900 . ?
C18F_2 H18K_2 0.9800 . ?
C18F_2 H18L_2 0.9800 . ?
C18F_2 H18M_2 0.9800 . ?
C1_3 C10_3 1.374(5) . ?
C1_3 C2_3 1.435(6) . ?
C1_3 C11_3 1.435(4) . ?
C2_3 C3_3 1.407(5) . ?
C2_3 C7_3 1.426(5) . ?
C3_3 N4_3 1.315(6) . ?
C3_3 H3_3 0.9500 . ?
N4_3 C5_3 1.376(5) . ?
C5_3 C6_3 1.361(6) . ?
C5_3 H5_3 0.9500 . ?
C6_3 C7_3 1.409(6) . ?
C6_3 H6_3 0.9500 . ?
C7_3 C8_3 1.417(6) . ?
C8_3 C9_3 1.351(7) . ?
C8_3 H8_3 0.9500 . ?
C9_3 C10_3 1.422(6) . ?
C9_3 H9_3 0.9500 . ?
C10_3 H10_3 0.9500 . ?
C11_3 C12_3 1.199(5) . ?
C12_3 C13_3 1.443(5) . ?
C13_3 C25_3 1.398(5) . ?
C13_3 C14_3 1.402(6) . ?
C14_3 C15_3 1.385(6) . ?
C14_3 H14_3 0.9500 . ?
C15_3 C16_3 1.387(6) . ?
C15_3 H15_3 0.9500 . ?
C16_3 N17_3 1.385(5) . ?
C16_3 C24_3 1.417(6) . ?
N17_3 C18_3 1.384(5) . ?
N17_3 C17A_3 1.469(6) . ?
C18_3 C19_3 1.398(5) . ?
C18_3 C23_3 1.410(5) . ?
C19_3 C20_3 1.372(6) . ?
C19_3 H19_3 0.9500 . ?
C20_3 C21_3 1.415(6) . ?
C20_3 H20_3 0.9500 . ?
C21_3 C22_3 1.396(5) . ?
C21_3 C26_3 1.435(5) . ?
C22_3 C23_3 1.390(5) . ?
C22_3 H22_3 0.9500 . ?
C23_3 C24_3 1.441(6) . ?
C24_3 C25_3 1.392(5) . ?
C25_3 H25_3 0.9500 . ?
C26_3 C27_3 1.193(5) . ?
C27_3 C28_3 1.433(4) . ?
C28_3 C37_3 1.378(5) . ?
C28_3 C29_3 1.433(5) . ?
C29_3 C30_3 1.413(5) . ?
C29_3 C34_3 1.424(5) . ?
C30_3 N31_3 1.321(6) . ?
C30_3 H30_3 0.9500 . ?
N31_3 C32_3 1.362(5) . ?
C32_3 C33_3 1.360(6) . ?
C32_3 H32_3 0.9500 . ?
C33_3 C34_3 1.407(6) . ?
C33_3 H33_3 0.9500 . ?
C34_3 C35_3 1.414(6) . ?
C35_3 C36_3 1.361(7) . ?
C35_3 H35_3 0.9500 . ?
C36_3 C37_3 1.396(6) . ?
C36_3 H36_3 0.9500 . ?
C37_3 H37_3 0.9500 . ?
C17A_3 C17B_3 1.535(10) . ?
C17A_3 H17A_3 0.9900 . ?
C17A_3 H17B_3 0.9900 . ?
C17B_3 C19C_3 1.528(10) . ?
C17B_3 C17C_3 1.535(17) . ?
C17B_3 H17C_3 0.9900 . ?
C17B_3 H17D_3 0.9900 . ?
C17C_3 C17D_3 1.531(12) . ?
C17C_3 H17E_3 0.9900 . ?
C17C_3 H17F_3 0.9900 . ?
C17D_3 C17E_3 1.50(2) . ?
C17D_3 H17G_3 0.9900 . ?
C17D_3 H17H_3 0.9900 . ?
C17E_3 C17F_3 1.51(2) . ?
C17E_3 H17I_3 0.9900 . ?
C17E_3 H17J_3 0.9900 . ?
C17F_3 H17K_3 0.9800 . ?
C17F_3 H17L_3 0.9800 . ?
C17F_3 H17M_3 0.9800 . ?
C19C_3 C19D_3 1.526(6) . ?
C19C_3 H19E_3 0.9900 . ?
C19C_3 H19F_3 0.9900 . ?
C19D_3 C19E_3 1.551(11) . ?
C19D_3 H19G_3 0.9900 . ?
C19D_3 H19H_3 0.9900 . ?
C19E_3 C19F_3 1.567(13) . ?
C19E_3 H19I_3 0.9900 . ?
C19E_3 H19J_3 0.9900 . ?
C19F_3 H19K_3 0.9800 . ?
C19F_3 H19L_3 0.9800 . ?
C19F_3 H19M_3 0.9800 . ?
C1_4 C10_4 1.378(6) . ?
C1_4 C11_4 1.431(4) . ?
C1_4 C2_4 1.433(5) . ?
C2_4 C3_4 1.403(5) . ?
C2_4 C7_4 1.419(5) . ?
C3_4 N4_4 1.321(5) . ?
C3_4 H3_4 0.9500 . ?
N4_4 C5_4 1.369(5) . ?
C5_4 C6_4 1.351(6) . ?
C5_4 H5_4 0.9500 . ?
C6_4 C7_4 1.422(6) . ?
C6_4 H6_4 0.9500 . ?
C7_4 C8_4 1.414(6) . ?
C8_4 C9_4 1.360(7) . ?
C8_4 H8_4 0.9500 . ?
C9_4 C10_4 1.397(7) . ?
C9_4 H9_4 0.9500 . ?
C10_4 H10_4 0.9500 . ?
C11_4 C12_4 1.190(5) . ?
C12_4 C13_4 1.436(5) . ?
C13_4 C25_4 1.389(5) . ?
C13_4 C14_4 1.418(6) . ?
C14_4 C15_4 1.368(6) . ?
C14_4 H14_4 0.9500 . ?
C15_4 C16_4 1.396(6) . ?
C15_4 H15_4 0.9500 . ?
C16_4 N17_4 1.391(5) . ?
C16_4 C24_4 1.416(5) . ?
N17_4 C18_4 1.381(5) . ?
N17_4 C17A_4 1.464(5) . ?
C18_4 C19_4 1.389(6) . ?
C18_4 C23_4 1.419(5) . ?
C19_4 C20_4 1.379(6) . ?
C19_4 H19_4 0.9500 . ?
C20_4 C21_4 1.400(6) . ?
C20_4 H20_4 0.9500 . ?
C21_4 C22_4 1.393(5) . ?
C21_4 C26_4 1.442(5) . ?
C22_4 C23_4 1.385(6) . ?
C22_4 H22_4 0.9500 . ?
C23_4 C24_4 1.443(6) . ?
C24_4 C25_4 1.393(5) . ?
C25_4 H25_4 0.9500 . ?
C26_4 C27_4 1.195(5) . ?
C27_4 C28_4 1.434(4) . ?
C28_4 C37_4 1.380(5) . ?
C28_4 C29_4 1.432(6) . ?
C29_4 C30_4 1.416(5) . ?
C29_4 C34_4 1.417(6) . ?
C30_4 N31_4 1.325(6) . ?
C30_4 H30_4 0.9500 . ?
N31_4 C32_4 1.348(6) . ?
C32_4 C33_4 1.376(6) . ?
C32_4 H32_4 0.9500 . ?
C33_4 C34_4 1.408(6) . ?
C33_4 H33_4 0.9500 . ?
C34_4 C35_4 1.421(6) . ?
C35_4 C36_4 1.371(7) . ?
C35_4 H35_4 0.9500 . ?
C36_4 C37_4 1.397(7) . ?
C36_4 H36_4 0.9500 . ?
C37_4 H37_4 0.9500 . ?
C17A_4 C17B_4 1.515(7) . ?
C17A_4 H17C_4 0.9900 . ?
C17A_4 H17D_4 0.9900 . ?
C17B_4 C17C_4 1.532(7) . ?
C17B_4 H17E_4 0.9900 . ?
C17B_4 H17F_4 0.9900 . ?
C17C_4 C17D_4 1.529(7) . ?
C17C_4 H17A_4 0.9900 . ?
C17C_4 H17B_4 0.9900 . ?
C17D_4 C17E_4 1.526(8) . ?
C17D_4 H17G_4 0.9900 . ?
C17D_4 H17H_4 0.9900 . ?
C17E_4 C17F_4 1.483(12) . ?
C17E_4 H17I_4 0.9900 . ?
C17E_4 H17J_4 0.9900 . ?
C17F_4 H17K_4 0.9800 . ?
C17F_4 H17L_4 0.9800 . ?
C17F_4 H17M_4 0.9800 . ?
Sb1_5 F4_5 1.864(6) . ?
Sb1_5 F6_5 1.869(6) . ?
Sb1_5 F1_5 1.875(7) . ?
Sb1_5 F2_5 1.878(7) . ?
Sb1_5 F3_5 1.884(6) . ?
Sb1_5 F5_5 1.887(6) . ?
Sb1_6 F5_6 1.861(7) . ?
Sb1_6 F1_6 1.872(9) . ?
Sb1_6 F3_6 1.882(7) . ?
Sb1_6 F2_6 1.890(7) . ?
Sb1_6 F4_6 1.892(7) . ?
Sb1_6 F6_6 1.892(8) . ?
Sb1_7 F3_7 1.780(5) . ?
Sb1_7 F5_7 1.841(6) . ?
Sb1_7 F1_7 1.851(5) . ?
Sb1_7 F4_7 1.874(5) . ?
Sb1_7 F6_7 1.889(5) . ?
Sb1_7 F2_7 1.932(6) . ?
Sb1_8 F1_8 1.876(4) . ?
Sb1_8 F6_8 1.879(4) . ?
Sb1_8 F2_8 1.880(5) . ?
Sb1_8 F4_8 1.887(4) . ?
Sb1_8 F5_8 1.890(5) . ?
Sb1_8 F3_8 1.891(4) . ?
Sb1_9 F5_9 1.94(2) . ?
Sb1_9 F2_9 1.99(2) . ?
Sb1_9 F1_9 2.03(2) . ?
Sb1_9 F3_9 2.05(2) . ?
Sb1_9 F4_9 2.06(2) . ?
Sb1_9 F6_9 2.13(2) . ?
Sb1_10 F2_10 1.789(8) . ?
Sb1_10 F4_10 1.846(6) . ?
Sb1_10 F6_10 1.867(6) . ?
Sb1_10 F3_10 1.877(7) . ?
Sb1_10 F1_10 1.884(7) . ?
Sb1_10 F5_10 1.907(8) . ?
Sb1_11 F5_11 1.860(16) . ?
Sb1_11 F3_11 1.882(15) . ?
Sb1_11 F1_11 1.918(15) . ?
Sb1_11 F4_11 1.977(15) . ?
Sb1_11 F2_11 2.033(13) . ?
Sb1_11 F6_11 2.143(15) . ?
O1_13 C2_13 1.373(6) . ?
O1_13 C5_13 1.432(7) . ?
C2_13 C4_13 1.505(11) . ?
C2_13 C3_13 1.530(9) . ?
C2_13 H2_13 1.0000 . ?
C3_13 H3A_13 0.9800 . ?
C3_13 H3B_13 0.9800 . ?
C3_13 H3C_13 0.9800 . ?
C4_13 H4A_13 0.9800 . ?
C4_13 H4B_13 0.9800 . ?
C4_13 H4C_13 0.9800 . ?
C5_13 C6_13 1.488(10) . ?
C5_13 C7_13 1.499(8) . ?
C5_13 H5_13 1.0000 . ?
C6_13 H6A_13 0.9800 . ?
C6_13 H6B_13 0.9800 . ?
C6_13 H6C_13 0.9800 . ?
C7_13 H7A_13 0.9800 . ?
C7_13 H7B_13 0.9800 . ?
C7_13 H7C_13 0.9800 . ?
O1_14 C2_14 1.445(12) . ?
O1_14 C5_14 1.478(12) . ?
C2_14 C3_14 1.43(2) . ?
C2_14 C4_14 1.79(2) . ?
C2_14 H2_14 1.0000 . ?
C3_14 H3A_14 0.9800 . ?
C3_14 H3B_14 0.9800 . ?
C3_14 H3C_14 0.9800 . ?
C4_14 H4A_14 0.9800 . ?
C4_14 H4B_14 0.9800 . ?
C4_14 H4C_14 0.9800 . ?
C5_14 C6_14 1.50(2) . ?
C5_14 C7_14 1.62(2) . ?
C5_14 H5_14 1.0000 . ?
C6_14 H6A_14 0.9800 . ?
C6_14 H6B_14 0.9800 . ?
C6_14 H6C_14 0.9800 . ?
C7_14 H7A_14 0.9800 . ?
C7_14 H7B_14 0.9800 . ?
C7_14 H7C_14 0.9800 . ?
